data_4085201
loop_
_publ_author_name
'Liu, Guifeng'
'Yan, Hong'

_publ_section_title
;
 Metal-Induced B--H Activation in Three-Component Reactions: 16-Electron
 Complex CpCo(S2C2B10H10), Ethyl Diazoacetate, and Alkynes
;
_journal_issue 3
_journal_name_full Organometallics
_journal_page_first 591
_journal_paper_doi 10.1021/om501016w
_journal_volume 34
_journal_year 2015
_chemical_formula_moiety 'C21 H34 B9 Co O8 S2'
_chemical_formula_sum 'C21 H34 B9 Co O8 S2'
_chemical_formula_weight 634.82
_chemical_name_systematic
; 
 ? 
;
_space_group_IT_number 14
_symmetry_cell_setting monoclinic
_symmetry_space_group_name_Hall '-P 2yn'
_symmetry_space_group_name_H-M 'P 1 21/n 1'
_atom_sites_solution_hydrogens geom
_atom_sites_solution_primary direct
_atom_sites_solution_secondary difmap
_audit_creation_method SHELXL-97
_cell_angle_alpha 90.00
_cell_angle_beta 102.551(3)
_cell_angle_gamma 90.00
_cell_formula_units_Z 8
_cell_length_a 9.8682(15)
_cell_length_b 34.802(5)
_cell_length_c 18.025(3)
_cell_measurement_reflns_used 2192
_cell_measurement_temperature 291(2)
_cell_measurement_theta_max 17.34
_cell_measurement_theta_min 2.17
_cell_volume 6042.4(16)
_computing_cell_refinement SMART
_computing_data_collection 'SMART (Bruker, 2000)'
_computing_data_reduction 'SAINT (Bruker, 2000)'
_computing_molecular_graphics SHELXTL
_computing_publication_material SHELXTL
_computing_structure_refinement SHELXTL
_computing_structure_solution 'SHELXTL (Bruker, 2000)'
_diffrn_ambient_temperature 291(2)
_diffrn_measured_fraction_theta_full 0.997
_diffrn_measured_fraction_theta_max 0.997
_diffrn_measurement_device_type 'Bruker Smart Apex CCD'
_diffrn_measurement_method 'phi and omega scans'
_diffrn_radiation_monochromator graphite
_diffrn_radiation_source 'fine-focus sealed tube'
_diffrn_radiation_type MoK\a
_diffrn_radiation_wavelength 0.71073
_diffrn_reflns_av_R_equivalents 0.0537
_diffrn_reflns_av_sigmaI/netI 0.0834
_diffrn_reflns_limit_h_max 12
_diffrn_reflns_limit_h_min -12
_diffrn_reflns_limit_k_max 34
_diffrn_reflns_limit_k_min -42
_diffrn_reflns_limit_l_max 19
_diffrn_reflns_limit_l_min -22
_diffrn_reflns_number 33066
_diffrn_reflns_theta_full 26.00
_diffrn_reflns_theta_max 26.00
_diffrn_reflns_theta_min 1.65
_exptl_absorpt_coefficient_mu 0.749
_exptl_absorpt_correction_T_max 0.9024
_exptl_absorpt_correction_T_min 0.8770
_exptl_absorpt_correction_type multi-scan
_exptl_absorpt_process_details 'SADABS; Bruker, 2000'
_exptl_crystal_colour yellow
_exptl_crystal_density_diffrn 1.396
_exptl_crystal_density_method 'not measured'
_exptl_crystal_description block
_exptl_crystal_F_000 2624
_exptl_crystal_size_max 0.18
_exptl_crystal_size_mid 0.16
_exptl_crystal_size_min 0.14
_refine_diff_density_max 0.531
_refine_diff_density_min -0.345
_refine_diff_density_rms 0.063
_refine_ls_extinction_method none
_refine_ls_goodness_of_fit_ref 1.031
_refine_ls_hydrogen_treatment constr
_refine_ls_matrix_type full
_refine_ls_number_parameters 747
_refine_ls_number_reflns 11851
_refine_ls_number_restraints 0
_refine_ls_restrained_S_all 1.031
_refine_ls_R_factor_all 0.0896
_refine_ls_R_factor_gt 0.0473
_refine_ls_shift/su_max 0.000
_refine_ls_shift/su_mean 0.000
_refine_ls_structure_factor_coef Fsqd
_refine_ls_weighting_details 'calc w=1/[\s^2^(Fo^2^)+(0.0500P)^2^+0.0000P] where P=(Fo^2^+2Fc^2^)/3'
_refine_ls_weighting_scheme calc
_refine_ls_wR_factor_gt 0.1041
_refine_ls_wR_factor_ref 0.1170
_reflns_number_gt 6915
_reflns_number_total 11851
_reflns_threshold_expression >2sigma(I)
_cod_data_source_file om501016w_si_002.cif
_cod_data_source_block Compound-14
_cod_depositor_comments
;
The following automatic conversions were performed:

'_symmetry_cell_setting' value 'Monoclinic' changed to 'monoclinic'
according to
/home/saulius/struct/COD-crude-data--automatic-downloads/rss-feeds/ACS/lib/dictionaries/cif_core.dic
dictionary named 'cif_core.dic' version 2.4.2 from 2011-04-26.

Automatic conversion script
Id: cif_fix_values 2935 2014-11-11 08:27:57Z andrius 

 Adding full bibliography for 4085191--4085201.cif.
;
_cod_original_cell_volume 6042.5(16)
_cod_original_sg_symbol_H-M P2(1)/n
_cod_database_code 4085201

loop_
_symmetry_equiv_pos_as_xyz
'x, y, z'
'-x+1/2, y+1/2, -z+1/2'
'-x, -y, -z'
'x-1/2, -y-1/2, z-1/2'

loop_
_atom_site_label
_atom_site_type_symbol
_atom_site_fract_x
_atom_site_fract_y
_atom_site_fract_z
_atom_site_U_iso_or_equiv
_atom_site_adp_type
_atom_site_occupancy
_atom_site_symmetry_multiplicity
_atom_site_calc_flag
_atom_site_refinement_flags
B3 B 0.2582(4) 0.04208(12) 0.7243(2) 0.0427(9) Uani 1 1 d .
B4 B 0.2968(5) -0.00720(12) 0.7180(2) 0.0464(10) Uani 1 1 d .
H4 H 0.2711 -0.0219 0.6627 0.056 Uiso 1 1 calc R
B5 B 0.4503(5) -0.01640(12) 0.7876(2) 0.0451(10) Uani 1 1 d .
H5 H 0.5531 -0.0291 0.7893 0.054 Uiso 1 1 calc R
B7 B 0.2182(5) 0.04993(12) 0.8138(2) 0.0452(10) Uani 1 1 d .
H7 H 0.1423 0.0721 0.8208 0.054 Uiso 1 1 calc R
B8 B 0.1661(5) 0.00695(13) 0.7658(3) 0.0511(11) Uani 1 1 d .
H8 H 0.0557 0.0005 0.7435 0.061 Uiso 1 1 calc R
B9 B 0.2889(5) -0.02978(13) 0.8037(3) 0.0543(11) Uani 1 1 d .
H9 H 0.2589 -0.0602 0.8042 0.065 Uiso 1 1 calc R
B10 B 0.4088(6) -0.01077(14) 0.8810(3) 0.0574(12) Uani 1 1 d .
H10A H 0.4867 -0.0221 0.9291 0.069 Uiso 1 1 d R
H10B H 0.4861 0.0093 0.8662 0.069 Uiso 1 1 d R
B11 B 0.3743(4) 0.04047(11) 0.8844(2) 0.0427(9) Uani 1 1 d .
H11 H 0.4386 0.0558 0.9329 0.051 Uiso 1 1 calc R
B12 B 0.2426(5) 0.00652(13) 0.8645(3) 0.0537(11) Uani 1 1 d .
H12 H 0.1807 0.0003 0.9070 0.064 Uiso 1 1 calc R
B13 B 0.4634(5) 0.18565(12) 1.0466(2) 0.0472(10) Uani 1 1 d .
B14 B 0.4468(5) 0.21630(13) 1.1244(2) 0.0524(11) Uani 1 1 d .
H14X H 0.4820 0.2463 1.1267 0.063 Uiso 1 1 calc R
B15 B 0.2971(5) 0.20112(13) 1.1556(2) 0.0498(10) Uani 1 1 d .
H15X H 0.2034 0.2153 1.1660 0.060 Uiso 1 1 calc R
B17 B 0.4897(4) 0.13814(13) 1.0837(3) 0.0477(10) Uani 1 1 d .
H17X H 0.5534 0.1178 1.0592 0.057 Uiso 1 1 calc R
B18 B 0.5648(4) 0.17612(14) 1.1389(3) 0.0548(11) Uani 1 1 d .
H18X H 0.6780 0.1804 1.1525 0.066 Uiso 1 1 calc R
B19 B 0.4561(5) 0.18609(13) 1.2051(3) 0.0559(12) Uani 1 1 d .
H19X H 0.4997 0.1974 1.2623 0.067 Uiso 1 1 calc R
B20 B 0.3233(5) 0.15337(12) 1.1957(3) 0.0532(11) Uani 1 1 d .
H20X H 0.2474 0.1436 1.2282 0.064 Uiso 1 1 d R
H20Y H 0.2383 0.1568 1.1442 0.064 Uiso 1 1 d R
B21 B 0.3385(5) 0.12315(12) 1.1141(2) 0.0480(10) Uani 1 1 d .
H21X H 0.2665 0.0987 1.1035 0.058 Uiso 1 1 calc R
B22 B 0.4834(5) 0.13792(13) 1.1793(2) 0.0501(11) Uani 1 1 d .
H22X H 0.5442 0.1170 1.2187 0.060 Uiso 1 1 calc R
C1 C 0.4292(4) 0.02478(9) 0.74885(19) 0.0417(8) Uani 1 1 d .
C2 C 0.3832(4) 0.05602(9) 0.80091(17) 0.0380(7) Uani 1 1 d .
C3 C 0.5864(4) 0.11031(10) 0.86569(18) 0.0431(8) Uani 1 1 d .
H3A H 0.6080 0.1375 0.8718 0.052 Uiso 1 1 calc R
H3B H 0.5615 0.1016 0.9121 0.052 Uiso 1 1 calc R
C4 C 0.2090(3) 0.07052(10) 0.65653(18) 0.0412(8) Uani 1 1 d .
C5 C 0.2913(4) 0.09706(10) 0.63440(18) 0.0404(8) Uani 1 1 d .
C6 C 0.4667(4) 0.01916(10) 0.5994(2) 0.0521(10) Uani 1 1 d .
H6A H 0.3663 0.0207 0.5899 0.062 Uiso 1 1 calc R
H6B H 0.4961 0.0335 0.5595 0.062 Uiso 1 1 calc R
C7 C 0.5067(4) -0.02237(10) 0.5933(2) 0.0451(9) Uani 1 1 d .
C8 C 0.6862(4) -0.06887(11) 0.6348(2) 0.0589(10) Uani 1 1 d .
H8A H 0.6330 -0.0857 0.6606 0.071 Uiso 1 1 calc R
H8B H 0.6761 -0.0778 0.5830 0.071 Uiso 1 1 calc R
C9 C 0.8301(5) -0.06958(12) 0.6731(3) 0.0691(13) Uani 1 1 d .
H9A H 0.8830 -0.0541 0.6455 0.104 Uiso 1 1 calc R
H9B H 0.8636 -0.0956 0.6758 0.104 Uiso 1 1 calc R
H9C H 0.8399 -0.0595 0.7236 0.104 Uiso 1 1 calc R
C10 C 0.7155(4) 0.08973(10) 0.8584(2) 0.0469(9) Uani 1 1 d .
C11 C 0.8296(4) 0.02978(11) 0.8597(2) 0.0572(11) Uani 1 1 d .
H11A H 0.9124 0.0448 0.8792 0.069 Uiso 1 1 calc R
H11B H 0.8281 0.0229 0.8074 0.069 Uiso 1 1 calc R
C12 C 0.8282(5) -0.00518(13) 0.9062(3) 0.0676(12) Uani 1 1 d .
H12A H 0.8835 -0.0009 0.9563 0.101 Uiso 1 1 calc R
H12B H 0.8659 -0.0263 0.8830 0.101 Uiso 1 1 calc R
H12C H 0.7346 -0.0110 0.9093 0.101 Uiso 1 1 calc R
C13 C 0.0575(4) 0.06828(12) 0.6212(2) 0.0500(9) Uani 1 1 d .
C14 C -0.1158(4) 0.02740(13) 0.5477(2) 0.0648(12) Uani 1 1 d .
H14A H -0.1692 0.0280 0.5863 0.097 Uiso 1 1 calc R
H14B H -0.1236 0.0025 0.5243 0.097 Uiso 1 1 calc R
H14C H -0.1502 0.0465 0.5100 0.097 Uiso 1 1 calc R
C15 C 0.2183(4) 0.12109(12) 0.5688(2) 0.0534(10) Uani 1 1 d .
C16 C 0.1092(5) 0.17798(12) 0.5285(2) 0.0670(12) Uani 1 1 d .
H16A H 0.1394 0.1717 0.4828 0.101 Uiso 1 1 calc R
H16B H 0.1206 0.2050 0.5381 0.101 Uiso 1 1 calc R
H16C H 0.0131 0.1713 0.5226 0.101 Uiso 1 1 calc R
C17 C 0.5147(4) 0.16101(10) 0.6441(2) 0.0470(9) Uani 1 1 d .
H17 H 0.4500 0.1822 0.6462 0.056 Uiso 1 1 calc R
C18 C 0.5122(4) 0.13676(11) 0.5813(2) 0.0522(9) Uani 1 1 d .
H18 H 0.4472 0.1379 0.5318 0.063 Uiso 1 1 calc R
C19 C 0.6265(4) 0.11141(11) 0.6030(2) 0.0524(9) Uani 1 1 d .
H19 H 0.6528 0.0912 0.5709 0.063 Uiso 1 1 calc R
C20 C 0.6954(4) 0.12011(10) 0.6753(2) 0.0499(9) Uani 1 1 d .
H20 H 0.7785 0.1070 0.7037 0.060 Uiso 1 1 calc R
C21 C 0.6295(4) 0.15106(10) 0.7016(2) 0.0476(9) Uani 1 1 d .
H21 H 0.6583 0.1636 0.7512 0.057 Uiso 1 1 calc R
C22 C 0.3003(4) 0.19673(10) 1.06696(18) 0.0393(7) Uani 1 1 d .
C23 C 0.3266(3) 0.15419(10) 1.04388(18) 0.0400(8) Uani 1 1 d .
C24 C 0.2720(4) 0.26950(9) 1.0014(2) 0.0456(8) Uani 1 1 d .
H24A H 0.3009 0.2771 1.0542 0.055 Uiso 1 1 calc R
H24B H 0.3547 0.2668 0.9809 0.055 Uiso 1 1 calc R
C25 C 0.1789(4) 0.30060(9) 0.95739(19) 0.0434(8) Uani 1 1 d .
C26 C 0.1861(4) 0.36022(11) 0.8969(2) 0.0535(10) Uani 1 1 d .
H26A H 0.1434 0.3749 0.9314 0.064 Uiso 1 1 calc R
H26B H 0.1145 0.3525 0.8536 0.064 Uiso 1 1 calc R
C27 C 0.2950(5) 0.38355(12) 0.8716(3) 0.0666(12) Uani 1 1 d .
H27A H 0.3635 0.3916 0.9152 0.100 Uiso 1 1 calc R
H27B H 0.2530 0.4057 0.8444 0.100 Uiso 1 1 calc R
H27C H 0.3386 0.3683 0.8390 0.100 Uiso 1 1 calc R
C28 C 0.1136(4) 0.10943(11) 0.9598(2) 0.0456(8) Uani 1 1 d .
H28A H 0.0570 0.1038 0.9099 0.055 Uiso 1 1 calc R
H28B H 0.1515 0.0853 0.9819 0.055 Uiso 1 1 calc R
C29 C 0.0219(3) 0.12507(10) 1.0075(2) 0.0427(8) Uani 1 1 d .
C30 C -0.1464(4) 0.10794(12) 1.0766(2) 0.0563(10) Uani 1 1 d .
H30A H -0.2127 0.0873 1.0761 0.068 Uiso 1 1 calc R
H30B H -0.1972 0.1305 1.0543 0.068 Uiso 1 1 calc R
C31 C -0.0757(5) 0.11660(13) 1.1572(2) 0.0619(11) Uani 1 1 d .
H31A H -0.0261 0.0943 1.1797 0.093 Uiso 1 1 calc R
H31B H -0.1440 0.1236 1.1855 0.093 Uiso 1 1 calc R
H31C H -0.0119 0.1375 1.1580 0.093 Uiso 1 1 calc R
C32 C 0.4930(4) 0.20070(11) 0.9678(2) 0.0485(9) Uani 1 1 d .
C33 C 0.6385(4) 0.21084(11) 0.9687(2) 0.0504(9) Uani 1 1 d .
C34 C 0.8427(4) 0.24141(13) 1.0366(2) 0.0642(11) Uani 1 1 d .
H34A H 0.8967 0.2190 1.0315 0.096 Uiso 1 1 calc R
H34B H 0.8778 0.2531 1.0853 0.096 Uiso 1 1 calc R
H34C H 0.8488 0.2594 0.9971 0.096 Uiso 1 1 calc R
C35 C 0.3973(4) 0.20510(11) 0.9040(2) 0.0465(8) Uani 1 1 d .
C36 C 0.4427(4) 0.22199(11) 0.8380(2) 0.0528(9) Uani 1 1 d .
C37 C 0.5203(5) 0.28043(13) 0.7932(2) 0.0717(13) Uani 1 1 d .
H37A H 0.6057 0.2687 0.7877 0.108 Uiso 1 1 calc R
H37B H 0.5371 0.3068 0.8080 0.108 Uiso 1 1 calc R
H37C H 0.4539 0.2792 0.7456 0.108 Uiso 1 1 calc R
C38 C 0.0624(4) 0.16598(12) 0.7988(2) 0.0552(10) Uani 1 1 d .
H38 H 0.0562 0.1380 0.7929 0.066 Uiso 1 1 calc R
C39 C 0.1558(4) 0.18907(12) 0.7717(2) 0.0562(10) Uani 1 1 d .
H39 H 0.2217 0.1807 0.7414 0.067 Uiso 1 1 calc R
C40 C 0.1310(4) 0.22646(11) 0.7911(2) 0.0521(9) Uani 1 1 d .
H40 H 0.1773 0.2495 0.7774 0.062 Uiso 1 1 calc R
C41 C 0.0237(4) 0.22579(11) 0.8309(2) 0.0527(9) Uani 1 1 d .
H41 H -0.0144 0.2484 0.8515 0.063 Uiso 1 1 calc R
C42 C -0.0196(4) 0.18810(11) 0.8377(2) 0.0529(9) Uani 1 1 d .
H42 H -0.0935 0.1791 0.8620 0.063 Uiso 1 1 calc R
Co1 Co 0.49006(5) 0.104881(13) 0.67533(2) 0.03922(12) Uani 1 1 d .
Co2 Co 0.19457(5) 0.194241(13) 0.88756(3) 0.04006(12) Uani 1 1 d .
O1 O 0.4345(2) -0.04521(7) 0.55404(13) 0.0478(6) Uani 1 1 d .
O2 O 0.6345(3) -0.02923(7) 0.63507(14) 0.0501(6) Uani 1 1 d .
O3 O 0.8207(3) 0.10516(7) 0.84869(15) 0.0554(7) Uani 1 1 d .
O4 O 0.7048(2) 0.05189(7) 0.86424(14) 0.0470(6) Uani 1 1 d .
O5 O -0.0302(3) 0.09073(8) 0.62530(17) 0.0619(7) Uani 1 1 d .
O6 O 0.0283(3) 0.03522(8) 0.58172(16) 0.0623(8) Uani 1 1 d .
O7 O 0.1849(3) 0.11166(8) 0.50407(15) 0.0551(7) Uani 1 1 d .
O8 O 0.1940(3) 0.15616(8) 0.59365(15) 0.0622(7) Uani 1 1 d .
O9 O 0.0541(3) 0.30110(7) 0.94723(15) 0.0530(6) Uani 1 1 d .
O10 O 0.2564(3) 0.32683(7) 0.93497(14) 0.0529(6) Uani 1 1 d .
O11 O 0.0106(3) 0.15855(8) 1.02173(15) 0.0560(7) Uani 1 1 d .
O12 O -0.0493(3) 0.09693(7) 1.03138(14) 0.0512(6) Uani 1 1 d .
O13 O 0.7000(3) 0.20144(8) 0.92028(16) 0.0623(7) Uani 1 1 d .
O14 O 0.6973(3) 0.23031(8) 1.03045(15) 0.0555(7) Uani 1 1 d .
O15 O 0.4529(3) 0.20651(8) 0.78030(15) 0.0575(7) Uani 1 1 d .
O16 O 0.4672(3) 0.26042(7) 0.85003(15) 0.0555(7) Uani 1 1 d .
S1 S 0.53743(9) 0.04245(2) 0.68919(4) 0.03697(19) Uani 1 1 d .
S2 S 0.43575(9) 0.10516(2) 0.78915(4) 0.03854(19) Uani 1 1 d .
S3 S 0.18320(9) 0.22373(2) 0.99572(5) 0.0405(2) Uani 1 1 d .
S4 S 0.25739(9) 0.13967(2) 0.94747(4) 0.03676(19) Uani 1 1 d .

loop_
_atom_site_aniso_label
_atom_site_aniso_U_11
_atom_site_aniso_U_22
_atom_site_aniso_U_33
_atom_site_aniso_U_23
_atom_site_aniso_U_13
_atom_site_aniso_U_12
B3 0.047(2) 0.039(2) 0.043(2) -0.0104(17) 0.0119(18) 0.0010(18)
B4 0.057(3) 0.035(2) 0.049(2) -0.0070(18) 0.016(2) -0.0117(19)
B5 0.048(3) 0.037(2) 0.052(2) -0.0035(18) 0.015(2) 0.0025(18)
B7 0.049(3) 0.044(2) 0.045(2) 0.0029(18) 0.0152(19) -0.0009(19)
B8 0.038(2) 0.050(3) 0.067(3) -0.004(2) 0.015(2) -0.015(2)
B9 0.055(3) 0.038(2) 0.073(3) -0.008(2) 0.022(2) -0.020(2)
B10 0.071(3) 0.050(3) 0.056(3) -0.001(2) 0.024(2) 0.012(2)
B11 0.052(3) 0.035(2) 0.040(2) 0.0055(16) 0.0057(18) -0.0020(18)
B12 0.056(3) 0.052(3) 0.058(3) -0.004(2) 0.023(2) -0.004(2)
B13 0.051(2) 0.043(2) 0.046(2) -0.0013(18) 0.0075(19) -0.0018(19)
B14 0.069(3) 0.042(2) 0.043(2) 0.0000(19) 0.006(2) -0.004(2)
B15 0.055(3) 0.050(3) 0.043(2) 0.0042(19) 0.0077(19) 0.006(2)
B17 0.037(2) 0.045(2) 0.057(3) -0.005(2) 0.0027(19) 0.0031(18)
B18 0.026(2) 0.065(3) 0.067(3) 0.006(2) -0.0047(19) -0.008(2)
B19 0.075(3) 0.040(2) 0.044(2) -0.0060(19) -0.006(2) -0.004(2)
B20 0.071(3) 0.042(2) 0.046(2) 0.000(2) 0.013(2) -0.012(2)
B21 0.058(3) 0.038(2) 0.043(2) -0.0017(18) -0.0017(19) -0.0121(19)
B22 0.053(3) 0.047(2) 0.040(2) -0.0070(19) -0.0122(19) 0.006(2)
C1 0.051(2) 0.0322(17) 0.0428(19) -0.0071(14) 0.0111(16) -0.0042(15)
C2 0.050(2) 0.0311(17) 0.0338(16) -0.0062(14) 0.0116(15) -0.0050(15)
C3 0.052(2) 0.0407(19) 0.0330(17) -0.0058(15) 0.0009(15) 0.0015(16)
C4 0.0367(19) 0.049(2) 0.0399(18) -0.0128(15) 0.0119(14) 0.0090(15)
C5 0.048(2) 0.0418(19) 0.0315(17) -0.0009(14) 0.0081(15) 0.0075(15)
C6 0.058(3) 0.043(2) 0.049(2) -0.0162(17) -0.0017(18) 0.0005(17)
C7 0.050(2) 0.045(2) 0.0402(19) -0.0142(16) 0.0090(17) 0.0050(17)
C8 0.064(3) 0.043(2) 0.068(3) -0.0133(19) 0.010(2) 0.0094(19)
C9 0.068(3) 0.052(2) 0.074(3) 0.004(2) -0.016(2) 0.022(2)
C10 0.055(2) 0.0345(19) 0.048(2) -0.0039(16) 0.0044(17) 0.0009(17)
C11 0.062(3) 0.051(2) 0.062(2) 0.0185(19) 0.021(2) 0.022(2)
C12 0.067(3) 0.067(3) 0.069(3) 0.018(2) 0.015(2) 0.021(2)
C13 0.038(2) 0.062(2) 0.047(2) -0.0155(18) 0.0014(16) 0.0038(18)
C14 0.056(3) 0.067(3) 0.059(2) -0.015(2) -0.015(2) -0.015(2)
C15 0.053(2) 0.056(2) 0.050(2) 0.0051(19) 0.0100(19) 0.0160(19)
C16 0.061(3) 0.056(3) 0.076(3) 0.018(2) -0.003(2) 0.015(2)
C17 0.053(2) 0.0335(18) 0.054(2) 0.0089(17) 0.0109(18) 0.0025(16)
C18 0.058(2) 0.056(2) 0.043(2) 0.0122(18) 0.0108(18) 0.0010(19)
C19 0.063(3) 0.044(2) 0.055(2) 0.0103(18) 0.0208(19) 0.0042(18)
C20 0.047(2) 0.041(2) 0.061(2) 0.0052(18) 0.0121(18) -0.0015(17)
C21 0.048(2) 0.0364(19) 0.062(2) 0.0029(17) 0.0198(18) -0.0100(16)
C22 0.0402(19) 0.0357(17) 0.0406(18) 0.0039(15) 0.0057(14) -0.0011(15)
C23 0.0374(18) 0.0399(18) 0.0404(18) -0.0011(15) 0.0034(14) -0.0021(15)
C24 0.055(2) 0.0325(17) 0.0475(19) -0.0020(15) 0.0067(17) -0.0068(16)
C25 0.054(2) 0.0283(17) 0.0434(19) -0.0037(15) 0.0014(16) -0.0036(16)
C26 0.054(2) 0.049(2) 0.057(2) 0.0153(18) 0.0097(19) 0.0024(18)
C27 0.074(3) 0.051(3) 0.079(3) 0.014(2) 0.027(2) -0.017(2)
C28 0.043(2) 0.050(2) 0.0441(19) -0.0004(17) 0.0094(15) -0.0093(17)
C29 0.0349(19) 0.042(2) 0.048(2) 0.0057(16) 0.0035(15) -0.0062(15)
C30 0.055(2) 0.062(3) 0.059(2) 0.008(2) 0.0272(19) -0.008(2)
C31 0.066(3) 0.069(3) 0.056(2) 0.002(2) 0.025(2) -0.007(2)
C32 0.037(2) 0.057(2) 0.055(2) -0.0021(18) 0.0184(17) -0.0064(17)
C33 0.049(2) 0.039(2) 0.066(2) -0.0068(18) 0.0195(19) -0.0002(17)
C34 0.048(2) 0.075(3) 0.070(3) -0.013(2) 0.012(2) -0.015(2)
C35 0.043(2) 0.044(2) 0.055(2) -0.0021(17) 0.0170(17) -0.0032(16)
C36 0.061(3) 0.037(2) 0.063(2) -0.0059(18) 0.019(2) -0.0092(18)
C37 0.087(3) 0.067(3) 0.067(3) 0.024(2) 0.028(2) -0.015(2)
C38 0.066(3) 0.048(2) 0.044(2) -0.0043(17) -0.0065(19) 0.0053(19)
C39 0.061(3) 0.065(3) 0.045(2) 0.0032(19) 0.0168(18) 0.009(2)
C40 0.062(3) 0.046(2) 0.044(2) 0.0024(17) 0.0026(18) 0.0048(19)
C41 0.058(3) 0.045(2) 0.054(2) -0.0006(18) 0.0113(19) 0.0093(19)
C42 0.055(2) 0.047(2) 0.051(2) 0.0028(17) -0.0020(18) 0.0111(18)
Co1 0.0494(3) 0.0309(2) 0.0391(2) 0.00235(19) 0.0133(2) 0.0041(2)
Co2 0.0469(3) 0.0362(2) 0.0380(2) 0.0018(2) 0.0113(2) 0.0012(2)
O1 0.0445(15) 0.0524(16) 0.0488(14) -0.0171(12) 0.0149(12) -0.0087(12)
O2 0.0568(16) 0.0377(13) 0.0545(15) -0.0178(12) 0.0095(13) 0.0103(12)
O3 0.0579(17) 0.0421(15) 0.0624(16) 0.0082(13) 0.0045(13) -0.0085(13)
O4 0.0457(15) 0.0399(13) 0.0573(15) 0.0022(12) 0.0152(12) 0.0034(11)
O5 0.0439(16) 0.0603(18) 0.0781(19) -0.0067(15) 0.0054(14) 0.0099(14)
O6 0.0562(18) 0.0566(16) 0.0634(17) -0.0190(14) -0.0107(14) 0.0028(13)
O7 0.0635(18) 0.0543(16) 0.0455(15) 0.0123(13) 0.0076(13) 0.0169(13)
O8 0.0613(18) 0.0664(19) 0.0563(16) 0.0119(14) 0.0069(14) 0.0229(15)
O9 0.0539(17) 0.0424(15) 0.0619(16) 0.0106(12) 0.0111(13) 0.0075(12)
O10 0.0666(17) 0.0381(14) 0.0518(15) 0.0180(12) 0.0083(13) -0.0019(12)
O11 0.0614(17) 0.0484(16) 0.0626(17) -0.0022(13) 0.0232(14) -0.0042(13)
O12 0.0561(16) 0.0482(15) 0.0526(15) -0.0004(12) 0.0187(13) -0.0125(12)
O13 0.0607(18) 0.0605(18) 0.0680(18) -0.0180(14) 0.0190(15) -0.0162(14)
O14 0.0537(16) 0.0527(16) 0.0618(16) -0.0191(13) 0.0162(13) -0.0157(13)
O15 0.0661(18) 0.0584(17) 0.0509(15) -0.0113(13) 0.0192(13) -0.0127(14)
O16 0.0694(18) 0.0381(14) 0.0611(16) 0.0109(12) 0.0186(14) -0.0149(13)
S1 0.0478(5) 0.0319(4) 0.0324(4) -0.0027(3) 0.0114(3) 0.0031(4)
S2 0.0446(5) 0.0357(4) 0.0364(4) -0.0023(4) 0.0110(3) 0.0008(4)
S3 0.0473(5) 0.0311(4) 0.0451(5) 0.0005(4) 0.0147(4) 0.0012(4)
S4 0.0442(5) 0.0320(4) 0.0353(4) -0.0005(3) 0.0111(4) 0.0002(3)

loop_
_atom_type_symbol
_atom_type_description
_atom_type_scat_dispersion_real
_atom_type_scat_dispersion_imag
_atom_type_scat_source
C C 0.0033 0.0016 'International Tables Vol C Tables 4.2.6.8 and 6.1.1.4'
H H 0.0000 0.0000 'International Tables Vol C Tables 4.2.6.8 and 6.1.1.4'
B B 0.0013 0.0007 'International Tables Vol C Tables 4.2.6.8 and 6.1.1.4'
O O 0.0106 0.0060 'International Tables Vol C Tables 4.2.6.8 and 6.1.1.4'
S S 0.1246 0.1234 'International Tables Vol C Tables 4.2.6.8 and 6.1.1.4'
Co Co 0.3494 0.9721 'International Tables Vol C Tables 4.2.6.8 and 6.1.1.4'

loop_
_geom_angle_atom_site_label_1
_geom_angle_atom_site_label_2
_geom_angle_atom_site_label_3
_geom_angle
C4 B3 C2 119.9(3)
C4 B3 C1 122.1(3)
C2 B3 C1 53.7(2)
C4 B3 B7 121.5(3)
C2 B3 B7 58.9(2)
C1 B3 B7 102.5(3)
C4 B3 B4 126.8(3)
C2 B3 B4 101.5(3)
C1 B3 B4 58.3(2)
B7 B3 B4 107.7(3)
C4 B3 B8 131.4(3)
C2 B3 B8 101.5(3)
C1 B3 B8 102.0(3)
B7 B3 B8 59.1(2)
B4 B3 B8 59.8(2)
C1 B4 B9 100.5(3)
C1 B4 B3 60.6(2)
B9 B4 B3 109.1(3)
C1 B4 B8 104.2(3)
B9 B4 B8 61.2(3)
B3 B4 B8 60.5(2)
C1 B4 B5 54.1(2)
B9 B4 B5 59.3(3)
B3 B4 B5 107.0(3)
B8 B4 B5 107.8(3)
C1 B4 H4 127.3
B9 B4 H4 123.0
B3 B4 H4 120.0
B8 B4 H4 121.5
B5 B4 H4 123.4
C1 B5 B9 106.1(3)
C1 B5 B4 61.0(2)
B9 B5 B4 59.7(3)
C1 B5 B10 105.9(3)
B9 B5 B10 58.6(3)
B4 B5 B10 107.7(3)
C1 B5 H5 113.9
B9 B5 H5 139.4
B4 B5 H5 137.0
B10 B5 H5 114.1
C2 B7 B8 103.0(3)
C2 B7 B12 98.6(3)
B8 B7 B12 60.9(3)
C2 B7 B3 59.0(2)
B8 B7 B3 61.0(2)
B12 B7 B3 108.1(3)
C2 B7 B11 54.9(2)
B8 B7 B11 107.9(3)
B12 B7 B11 58.3(2)
B3 B7 B11 106.9(3)
C2 B7 H7 128.4
B8 B7 H7 121.5
B12 B7 H7 124.2
B3 B7 H7 120.5
B11 B7 H7 123.0
B7 B8 B4 108.2(3)
B7 B8 B12 59.8(2)
B4 B8 B12 106.9(3)
B7 B8 B3 59.9(2)
B4 B8 B3 59.6(2)
B12 B8 B3 106.4(3)
B7 B8 B9 108.7(3)
B4 B8 B9 58.9(3)
B12 B8 B9 60.5(3)
B3 B8 B9 106.6(3)
B7 B8 H8 121.1
B4 B8 H8 122.3
B12 B8 H8 122.4
B3 B8 H8 122.8
B9 B8 H8 121.9
B5 B9 B10 63.1(3)
B5 B9 B4 61.1(2)
B10 B9 B4 112.4(3)
B5 B9 B8 108.2(3)
B10 B9 B8 108.5(3)
B4 B9 B8 59.9(3)
B5 B9 B12 106.0(3)
B10 B9 B12 57.7(3)
B4 B9 B12 106.8(3)
B8 B9 B12 59.3(3)
B5 B9 H9 121.1
B10 B9 H9 119.6
B4 B9 H9 120.2
B8 B9 H9 121.9
B12 B9 H9 124.5
B12 B10 B9 62.5(3)
B12 B10 B11 58.8(3)
B9 B10 B11 107.4(3)
B12 B10 B5 106.0(3)
B9 B10 B5 58.3(3)
B11 B10 B5 102.6(3)
B12 B10 H10A 138.0
B9 B10 H10A 136.7
B11 B10 H10A 115.4
B5 B10 H10A 115.4
B12 B10 H10B 114.8
B9 B10 H10B 115.3
B11 B10 H10B 62.3
B5 B10 H10B 62.7
H10A B10 H10B 91.0
C2 B11 B12 103.0(3)
C2 B11 B7 59.6(2)
B12 B11 B7 59.5(2)
C2 B11 B10 104.3(3)
B12 B11 B10 57.5(3)
B7 B11 B10 107.0(3)
C2 B11 H10B 81.9
B12 B11 H10B 90.8
B7 B11 H10B 119.4
B10 B11 H10B 37.0
C2 B11 H11 116.0
B12 B11 H11 140.5
B7 B11 H11 136.8
B10 B11 H11 115.0
H10B B11 H11 100.6
B10 B12 B11 63.7(3)
B10 B12 B7 114.3(3)
B11 B12 B7 62.2(2)
B10 B12 B8 111.1(3)
B11 B12 B8 109.7(3)
B7 B12 B8 59.3(2)
B10 B12 B9 59.8(3)
B11 B12 B9 109.1(3)
B7 B12 B9 108.2(3)
B8 B12 B9 60.2(3)
B10 B12 H12 117.8
B11 B12 H12 119.6
B7 B12 H12 119.8
B8 B12 H12 121.3
B9 B12 H12 122.7
C32 B13 C23 118.3(3)
C32 B13 C22 117.6(3)
C23 B13 C22 53.5(2)
C32 B13 B18 135.9(4)
C23 B13 B18 100.7(3)
C22 B13 B18 101.5(3)
C32 B13 B17 126.7(3)
C23 B13 B17 58.2(2)
C22 B13 B17 100.9(3)
B18 B13 B17 57.9(2)
C32 B13 B14 124.3(3)
C23 B13 B14 101.2(3)
C22 B13 B14 57.8(2)
B18 B13 B14 60.6(3)
B17 B13 B14 106.7(3)
C22 B14 B15 54.9(2)
C22 B14 B19 98.4(3)
B15 B14 B19 57.6(3)
C22 B14 B13 60.3(2)
B15 B14 B13 107.1(3)
B19 B14 B13 106.8(3)
C22 B14 B18 102.2(3)
B15 B14 B18 106.3(3)
B19 B14 B18 60.4(3)
B13 B14 B18 59.1(3)
C22 B14 H14X 127.9
B15 B14 H14X 123.4
B19 B14 H14X 124.9
B13 B14 H14X 120.7
B18 B14 H14X 122.9
C22 B15 B19 105.9(3)
C22 B15 B14 61.1(2)
B19 B15 B14 61.5(3)
C22 B15 B20 106.1(3)
B19 B15 B20 58.3(3)
B14 B15 B20 110.1(3)
C22 B15 H15X 114.2
B19 B15 H15X 139.4
B14 B15 H15X 135.3
B20 B15 H15X 113.4
C23 B17 B18 103.9(3)
C23 B17 B22 100.6(3)
B18 B17 B22 62.3(3)
C23 B17 B21 56.4(2)
B18 B17 B21 109.4(3)
B22 B17 B21 58.6(2)
C23 B17 B13 59.4(2)
B18 B17 B13 60.9(3)
B22 B17 B13 110.0(3)
B21 B17 B13 109.0(3)
C23 B17 H17X 127.5
B18 B17 H17X 120.9
B22 B17 H17X 122.9
B21 B17 H17X 121.8
B13 B17 H17X 119.6
B17 B18 B13 61.2(2)
B17 B18 B22 59.3(2)
B13 B18 B22 108.0(3)
B17 B18 B14 109.2(3)
B13 B18 B14 60.3(2)
B22 B18 B14 107.6(3)
B17 B18 B19 106.6(3)
B13 B18 B19 106.8(3)
B22 B18 B19 59.3(2)
B14 B18 B19 59.2(2)
B17 B18 H18X 121.4
B13 B18 H18X 121.4
B22 B18 H18X 122.2
B14 B18 H18X 121.4
B19 B18 H18X 123.2
B15 B19 B20 63.7(3)
B15 B19 B22 109.1(3)
B20 B19 B22 60.3(3)
B15 B19 B14 61.0(3)
B20 B19 B14 114.1(3)
B22 B19 B14 109.1(3)
B15 B19 B18 108.9(3)
B20 B19 B18 111.0(3)
B22 B19 B18 60.0(3)
B14 B19 B18 60.4(3)
B15 B19 H19X 120.5
B20 B19 H19X 117.7
B22 B19 H19X 122.2
B14 B19 H19X 119.6
B18 B19 H19X 121.4
B19 B20 B22 61.5(3)
B19 B20 B15 57.9(3)
B22 B20 B15 105.7(3)
B19 B20 B21 105.3(3)
B22 B20 B21 57.1(2)
B15 B20 B21 103.6(3)
B19 B20 H20X 138.3
B22 B20 H20X 137.5
B15 B20 H20X 116.3
B21 B20 H20X 115.6
B19 B20 H20Y 115.6
B22 B20 H20Y 115.8
B15 B20 H20Y 63.5
B21 B20 H20Y 64.6
H20X B20 H20Y 90.0
C23 B21 B22 103.8(3)
C23 B21 B17 59.7(2)
B22 B21 B17 59.6(3)
C23 B21 B20 103.6(3)
B22 B21 B20 58.9(3)
B17 B21 B20 107.4(3)
C23 B21 H21X 116.0
B22 B21 H21X 139.5
B17 B21 H21X 136.8
B20 B21 H21X 114.8
B21 B22 B17 61.8(2)
B21 B22 B20 64.0(3)
B17 B22 B20 113.2(3)
B21 B22 B19 108.1(3)
B17 B22 B19 107.2(3)
B20 B22 B19 58.2(3)
B21 B22 B18 108.9(3)
B17 B22 B18 58.4(3)
B20 B22 B18 110.0(3)
B19 B22 B18 60.8(3)
B21 B22 H22X 119.9
B17 B22 H22X 120.7
B20 B22 H22X 118.7
B19 B22 H22X 123.4
B18 B22 H22X 121.7
C2 C1 B5 112.9(3)
C2 C1 B4 110.2(3)
B5 C1 B4 64.9(2)
C2 C1 B3 61.7(2)
B5 C1 B3 116.6(3)
B4 C1 B3 61.2(2)
C2 C1 S1 114.3(2)
B5 C1 S1 122.6(3)
B4 C1 S1 122.9(2)
B3 C1 S1 113.5(2)
C1 C2 B11 114.0(3)
C1 C2 B7 113.9(3)
B11 C2 B7 65.6(2)
C1 C2 B3 64.6(2)
B11 C2 B3 118.7(3)
B7 C2 B3 62.1(2)
C1 C2 S2 117.2(2)
B11 C2 S2 119.9(2)
B7 C2 S2 116.0(2)
B3 C2 S2 110.3(2)
C10 C3 S2 117.5(2)
C10 C3 H3A 107.9
S2 C3 H3A 107.9
C10 C3 H3B 107.9
S2 C3 H3B 107.9
H3A C3 H3B 107.2
C5 C4 C13 121.4(3)
C5 C4 B3 124.1(3)
C13 C4 B3 114.3(3)
C4 C5 C15 113.5(3)
C4 C5 Co1 127.1(3)
C15 C5 Co1 119.3(3)
C7 C6 S1 116.0(3)
C7 C6 H6A 108.3
S1 C6 H6A 108.3
C7 C6 H6B 108.3
S1 C6 H6B 108.3
H6A C6 H6B 107.4
O1 C7 O2 125.6(3)
O1 C7 C6 123.4(3)
O2 C7 C6 111.0(3)
C9 C8 O2 108.8(3)
C9 C8 H8A 109.9
O2 C8 H8A 109.9
C9 C8 H8B 109.9
O2 C8 H8B 109.9
H8A C8 H8B 108.3
C8 C9 H9A 109.5
C8 C9 H9B 109.5
H9A C9 H9B 109.5
C8 C9 H9C 109.5
H9A C9 H9C 109.5
H9B C9 H9C 109.5
O3 C10 O4 122.3(3)
O3 C10 C3 125.0(3)
O4 C10 C3 112.7(3)
O4 C11 C12 106.8(3)
O4 C11 H11A 110.4
C12 C11 H11A 110.4
O4 C11 H11B 110.4
C12 C11 H11B 110.4
H11A C11 H11B 108.6
C11 C12 H12A 109.5
C11 C12 H12B 109.5
H12A C12 H12B 109.5
C11 C12 H12C 109.5
H12A C12 H12C 109.5
H12B C12 H12C 109.5
O5 C13 O6 121.4(4)
O5 C13 C4 128.2(3)
O6 C13 C4 110.4(3)
O6 C14 H14A 109.5
O6 C14 H14B 109.5
H14A C14 H14B 109.5
O6 C14 H14C 109.5
H14A C14 H14C 109.5
H14B C14 H14C 109.5
O7 C15 O8 123.2(3)
O7 C15 C5 127.2(4)
O8 C15 C5 109.6(3)
O8 C16 H16A 109.5
O8 C16 H16B 109.5
H16A C16 H16B 109.5
O8 C16 H16C 109.5
H16A C16 H16C 109.5
H16B C16 H16C 109.5
C21 C17 C18 108.4(3)
C21 C17 Co1 71.9(2)
C18 C17 Co1 70.7(2)
C21 C17 H17 125.8
C18 C17 H17 125.8
Co1 C17 H17 125.8
C17 C18 C19 106.2(3)
C17 C18 Co1 69.6(2)
C19 C18 Co1 70.2(2)
C17 C18 H18 126.9
C19 C18 H18 126.9
Co1 C18 H18 126.9
C20 C19 C18 109.0(4)
C20 C19 Co1 71.4(2)
C18 C19 Co1 69.9(2)
C20 C19 H19 125.5
C18 C19 H19 125.5
Co1 C19 H19 125.5
C19 C20 C21 108.9(4)
C19 C20 Co1 70.4(2)
C21 C20 Co1 70.9(2)
C19 C20 H20 125.5
C21 C20 H20 125.5
Co1 C20 H20 125.5
C20 C21 C17 107.5(3)
C20 C21 Co1 70.3(2)
C17 C21 Co1 68.8(2)
C20 C21 H21 126.2
C17 C21 H21 126.2
Co1 C21 H21 126.2
C23 C22 B15 113.0(3)
C23 C22 B14 111.4(3)
B15 C22 B14 64.0(3)
C23 C22 B13 62.0(2)
B15 C22 B13 116.1(3)
B14 C22 B13 61.9(2)
C23 C22 S3 114.9(2)
B15 C22 S3 120.7(3)
B14 C22 S3 123.3(2)
B13 C22 S3 116.1(2)
C22 C23 B21 113.7(3)
C22 C23 B17 113.0(3)
B21 C23 B17 63.8(3)
C22 C23 B13 64.5(2)
B21 C23 B13 117.9(3)
B17 C23 B13 62.4(2)
C22 C23 S4 118.1(2)
B21 C23 S4 120.5(2)
B17 C23 S4 116.1(2)
B13 C23 S4 109.6(2)
C25 C24 S3 111.4(3)
C25 C24 H24A 109.3
S3 C24 H24A 109.3
C25 C24 H24B 109.3
S3 C24 H24B 109.3
H24A C24 H24B 108.0
O9 C25 O10 126.1(3)
O9 C25 C24 124.7(3)
O10 C25 C24 109.2(3)
O10 C26 C27 106.1(3)
O10 C26 H26A 110.5
C27 C26 H26A 110.5
O10 C26 H26B 110.5
C27 C26 H26B 110.5
H26A C26 H26B 108.7
C26 C27 H27A 109.5
C26 C27 H27B 109.5
H27A C27 H27B 109.5
C26 C27 H27C 109.5
H27A C27 H27C 109.5
H27B C27 H27C 109.5
C29 C28 S4 116.7(3)
C29 C28 H28A 108.1
S4 C28 H28A 108.1
C29 C28 H28B 108.1
S4 C28 H28B 108.1
H28A C28 H28B 107.3
O11 C29 O12 124.3(3)
O11 C29 C28 125.2(3)
O12 C29 C28 110.5(3)
O12 C30 C31 112.1(3)
O12 C30 H30A 109.2
C31 C30 H30A 109.2
O12 C30 H30B 109.2
C31 C30 H30B 109.2
H30A C30 H30B 107.9
C30 C31 H31A 109.5
C30 C31 H31B 109.5
H31A C31 H31B 109.5
C30 C31 H31C 109.5
H31A C31 H31C 109.5
H31B C31 H31C 109.5
C35 C32 C33 119.2(3)
C35 C32 B13 125.0(3)
C33 C32 B13 115.7(3)
O13 C33 O14 123.2(4)
O13 C33 C32 124.5(4)
O14 C33 C32 112.2(3)
O14 C34 H34A 109.5
O14 C34 H34B 109.5
H34A C34 H34B 109.5
O14 C34 H34C 109.5
H34A C34 H34C 109.5
H34B C34 H34C 109.5
C32 C35 C36 117.3(3)
C32 C35 Co2 127.4(3)
C36 C35 Co2 115.1(3)
O15 C36 O16 122.3(4)
O15 C36 C35 128.1(4)
O16 C36 C35 109.5(3)
O16 C37 H37A 109.5
O16 C37 H37B 109.5
H37A C37 H37B 109.5
O16 C37 H37C 109.5
H37A C37 H37C 109.5
H37B C37 H37C 109.5
C39 C38 C42 110.8(4)
C39 C38 Co2 69.1(2)
C42 C38 Co2 72.0(2)
C39 C38 H38 124.6
C42 C38 H38 124.6
Co2 C38 H38 124.6
C40 C39 C38 106.8(4)
C40 C39 Co2 70.3(2)
C38 C39 Co2 71.6(2)
C40 C39 H39 126.5
C38 C39 H39 126.5
Co2 C39 H39 126.5
C39 C40 C41 108.0(4)
C39 C40 Co2 70.2(2)
C41 C40 Co2 71.5(2)
C39 C40 H40 126.0
C41 C40 H40 126.0
Co2 C40 H40 126.0
C42 C41 C40 109.9(4)
C42 C41 Co2 72.0(2)
C40 C41 Co2 68.8(2)
C42 C41 H41 125.0
C40 C41 H41 125.0
Co2 C41 H41 125.0
C41 C42 C38 104.5(4)
C41 C42 Co2 69.3(2)
C38 C42 Co2 68.8(2)
C41 C42 H42 127.7
C38 C42 H42 127.7
Co2 C42 H42 127.7
C5 Co1 C17 101.33(15)
C5 Co1 C18 92.37(15)
C17 Co1 C18 39.77(15)
C5 Co1 C19 120.70(15)
C17 Co1 C19 66.09(15)
C18 Co1 C19 39.89(15)
C5 Co1 C20 157.60(14)
C17 Co1 C20 65.72(15)
C18 Co1 C20 65.85(15)
C19 Co1 C20 38.20(15)
C5 Co1 C21 138.09(14)
C17 Co1 C21 39.37(14)
C18 Co1 C21 66.13(15)
C19 Co1 C21 64.94(16)
C20 Co1 C21 38.78(14)
C5 Co1 S1 94.32(10)
C17 Co1 S1 157.14(11)
C18 Co1 S1 123.81(11)
C19 Co1 S1 91.61(11)
C20 Co1 S1 93.87(11)
C21 Co1 S1 127.59(11)
C5 Co1 S2 85.76(9)
C17 Co1 S2 108.25(11)
C18 Co1 S2 146.87(11)
C19 Co1 S2 153.35(12)
C20 Co1 S2 115.16(11)
C21 Co1 S2 93.78(11)
S1 Co1 S2 89.29(3)
C35 Co2 C39 97.29(16)
C35 Co2 C40 97.72(16)
C39 Co2 C40 39.46(15)
C35 Co2 C38 130.17(16)
C39 Co2 C38 39.32(16)
C40 Co2 C38 65.20(16)
C35 Co2 C41 130.68(16)
C39 Co2 C41 66.09(16)
C40 Co2 C41 39.66(15)
C38 Co2 C41 64.32(15)
C35 Co2 C42 163.26(16)
C39 Co2 C42 67.08(16)
C40 Co2 C42 66.56(16)
C38 Co2 C42 39.21(15)
C41 Co2 C42 38.69(15)
C35 Co2 S4 85.66(11)
C39 Co2 S4 113.20(12)
C40 Co2 S4 152.62(11)
C38 Co2 S4 91.84(11)
C41 Co2 S4 143.59(12)
C42 Co2 S4 105.61(11)
C35 Co2 S3 91.29(11)
C39 Co2 S3 154.08(12)
C40 Co2 S3 115.22(11)
C38 Co2 S3 138.54(13)
C41 Co2 S3 89.82(11)
C42 Co2 S3 100.52(11)
S4 Co2 S3 91.75(4)
C7 O2 C8 116.7(3)
C10 O4 C11 115.7(3)
C13 O6 C14 117.4(3)
C15 O8 C16 108.1(3)
C25 O10 C26 117.0(3)
C29 O12 C30 116.8(3)
C33 O14 C34 116.2(3)
C36 O16 C37 116.2(3)
C1 S1 C6 102.72(19)
C1 S1 Co1 105.42(12)
C6 S1 Co1 107.84(13)
C3 S2 C2 102.32(16)
C3 S2 Co1 112.40(12)
C2 S2 Co1 103.61(10)
C22 S3 C24 101.04(17)
C22 S3 Co2 103.76(12)
C24 S3 Co2 109.80(13)
C23 S4 C28 100.78(16)
C23 S4 Co2 103.81(11)
C28 S4 Co2 114.49(13)

loop_
_geom_bond_atom_site_label_1
_geom_bond_atom_site_label_2
_geom_bond_distance
B3 C4 1.565(5)
B3 C2 1.710(5)
B3 C1 1.755(5)
B3 B7 1.764(6)
B3 B4 1.766(6)
B3 B8 1.782(6)
B4 C1 1.715(5)
B4 B9 1.750(6)
B4 B8 1.770(6)
B4 B5 1.775(6)
B4 H4 1.1000
B5 C1 1.588(5)
B5 B9 1.743(6)
B5 B10 1.827(6)
B5 H5 1.1000
B7 C2 1.708(5)
B7 B8 1.748(6)
B7 B12 1.756(6)
B7 B11 1.803(6)
B7 H7 1.1000
B8 B12 1.776(7)
B8 B9 1.791(7)
B8 H8 1.1000
B9 B10 1.750(7)
B9 B12 1.796(6)
B9 H9 1.1000
B10 B12 1.711(7)
B10 B11 1.819(6)
B10 H10A 1.1000
B10 H10B 1.1096
B11 C2 1.620(5)
B11 B12 1.735(6)
B11 H10B 1.6312
B11 H11 1.1000
B12 H12 1.1000
B13 C32 1.599(6)
B13 C23 1.731(5)
B13 C22 1.769(6)
B13 B18 1.776(6)
B13 B17 1.782(6)
B13 B14 1.798(6)
B14 C22 1.725(6)
B14 B15 1.771(7)
B14 B19 1.780(6)
B14 B18 1.802(7)
B14 H14X 1.1000
B15 C22 1.612(5)
B15 B19 1.709(6)
B15 B20 1.808(6)
B15 H15X 1.1000
B17 C23 1.708(5)
B17 B18 1.722(6)
B17 B22 1.738(6)
B17 B21 1.775(6)
B17 H17X 1.1000
B18 B22 1.789(7)
B18 B19 1.803(7)
B18 H18X 1.1000
B19 B20 1.717(7)
B19 B22 1.776(6)
B19 H19X 1.1000
B20 B22 1.754(7)
B20 B21 1.842(6)
B20 H20X 1.1000
B20 H20Y 1.1139
B21 C23 1.648(5)
B21 B22 1.721(6)
B21 H21X 1.1000
B22 H22X 1.1000
C1 C2 1.566(4)
C1 S1 1.782(4)
C2 S2 1.813(3)
C3 C10 1.491(5)
C3 S2 1.804(3)
C3 H3A 0.9700
C3 H3B 0.9700
C4 C5 1.347(5)
C4 C13 1.495(5)
C5 C15 1.499(5)
C5 Co1 1.959(4)
C6 C7 1.508(5)
C6 S1 1.809(4)
C6 H6A 0.9700
C6 H6B 0.9700
C7 O1 1.192(4)
C7 O2 1.342(4)
C8 C9 1.438(6)
C8 O2 1.471(4)
C8 H8A 0.9700
C8 H8B 0.9700
C9 H9A 0.9600
C9 H9B 0.9600
C9 H9C 0.9600
C10 O3 1.215(4)
C10 O4 1.327(4)
C11 O4 1.469(4)
C11 C12 1.479(5)
C11 H11A 0.9700
C11 H11B 0.9700
C12 H12A 0.9600
C12 H12B 0.9600
C12 H12C 0.9600
C13 O5 1.180(4)
C13 O6 1.350(4)
C14 O6 1.446(5)
C14 H14A 0.9600
C14 H14B 0.9600
C14 H14C 0.9600
C15 O7 1.188(4)
C15 O8 1.340(5)
C16 O8 1.493(4)
C16 H16A 0.9600
C16 H16B 0.9600
C16 H16C 0.9600
C17 C21 1.403(5)
C17 C18 1.408(5)
C17 Co1 2.062(3)
C17 H17 0.9800
C18 C19 1.418(5)
C18 Co1 2.076(4)
C18 H18 0.9800
C19 C20 1.366(5)
C19 Co1 2.081(4)
C19 H19 0.9800
C20 C21 1.393(5)
C20 Co1 2.095(4)
C20 H20 0.9800
C21 Co1 2.102(3)
C21 H21 0.9800
C22 C23 1.575(5)
C22 S3 1.795(3)
C23 S4 1.796(3)
C24 C25 1.526(5)
C24 S3 1.810(3)
C24 H24A 0.9700
C24 H24B 0.9700
C25 O9 1.205(4)
C25 O10 1.310(4)
C26 O10 1.448(4)
C26 C27 1.495(5)
C26 H26A 0.9700
C26 H26B 0.9700
C27 H27A 0.9600
C27 H27B 0.9600
C27 H27C 0.9600
C28 C29 1.481(5)
C28 S4 1.819(4)
C28 H28A 0.9700
C28 H28B 0.9700
C29 O11 1.203(4)
C29 O12 1.330(4)
C30 O12 1.439(4)
C30 C31 1.498(6)
C30 H30A 0.9700
C30 H30B 0.9700
C31 H31A 0.9600
C31 H31B 0.9600
C31 H31C 0.9600
C32 C35 1.329(5)
C32 C33 1.476(5)
C33 O13 1.211(4)
C33 O14 1.324(4)
C34 O14 1.467(5)
C34 H34A 0.9600
C34 H34B 0.9600
C34 H34C 0.9600
C35 C36 1.481(5)
C35 Co2 1.994(4)
C36 O15 1.195(4)
C36 O16 1.368(4)
C37 O16 1.430(4)
C37 H37A 0.9600
C37 H37B 0.9600
C37 H37C 0.9600
C38 C39 1.389(6)
C38 C42 1.410(6)
C38 Co2 2.079(4)
C38 H38 0.9800
C39 C40 1.383(5)
C39 Co2 2.048(4)
C39 H39 0.9800
C40 C41 1.403(5)
C40 Co2 2.049(4)
C40 H40 0.9800
C41 C42 1.393(5)
C41 Co2 2.084(4)
C41 H41 0.9800
C42 Co2 2.120(4)
C42 H42 0.9800
Co1 S1 2.2250(10)
Co1 S2 2.2301(9)
Co2 S4 2.2059(10)
Co2 S3 2.2275(10)

loop_
_geom_torsion_atom_site_label_1
_geom_torsion_atom_site_label_2
_geom_torsion_atom_site_label_3
_geom_torsion_atom_site_label_4
_geom_torsion
C4 B3 B4 C1 108.6(4)
C2 B3 B4 C1 -33.3(2)
B7 B3 B4 C1 -94.0(3)
B8 B3 B4 C1 -130.0(3)
C4 B3 B4 B9 -160.0(4)
C2 B3 B4 B9 58.1(4)
C1 B3 B4 B9 91.4(3)
B7 B3 B4 B9 -2.6(4)
B8 B3 B4 B9 -38.6(3)
C4 B3 B4 B8 -121.4(4)
C2 B3 B4 B8 96.7(3)
C1 B3 B4 B8 130.0(3)
B7 B3 B4 B8 36.0(3)
C4 B3 B4 B5 137.4(4)
C2 B3 B4 B5 -4.5(3)
C1 B3 B4 B5 28.8(3)
B7 B3 B4 B5 -65.2(4)
B8 B3 B4 B5 -101.2(3)
B9 B4 B5 C1 -133.7(3)
B3 B4 B5 C1 -31.2(3)
B8 B4 B5 C1 -94.9(3)
C1 B4 B5 B9 133.7(3)
B3 B4 B5 B9 102.5(3)
B8 B4 B5 B9 38.7(3)
C1 B4 B5 B10 98.8(3)
B9 B4 B5 B10 -34.9(3)
B3 B4 B5 B10 67.6(4)
B8 B4 B5 B10 3.8(4)
C4 B3 B7 C2 -108.2(4)
C1 B3 B7 C2 32.6(2)
B4 B3 B7 C2 93.0(3)
B8 B3 B7 C2 129.3(3)
C4 B3 B7 B8 122.5(4)
C2 B3 B7 B8 -129.3(3)
C1 B3 B7 B8 -96.7(3)
B4 B3 B7 B8 -36.3(3)
C4 B3 B7 B12 162.5(3)
C2 B3 B7 B12 -89.3(3)
C1 B3 B7 B12 -56.7(4)
B4 B3 B7 B12 3.7(4)
B8 B3 B7 B12 40.0(3)
C4 B3 B7 B11 -136.0(3)
C2 B3 B7 B11 -27.9(3)
C1 B3 B7 B11 4.8(3)
B4 B3 B7 B11 65.1(4)
B8 B3 B7 B11 101.4(3)
C2 B7 B8 B4 -6.6(4)
B12 B7 B8 B4 -99.3(4)
B3 B7 B8 B4 36.3(3)
B11 B7 B8 B4 -63.5(4)
C2 B7 B8 B12 92.7(3)
B3 B7 B8 B12 135.6(3)
B11 B7 B8 B12 35.8(3)
C2 B7 B8 B3 -42.9(3)
B12 B7 B8 B3 -135.6(3)
B11 B7 B8 B3 -99.8(3)
C2 B7 B8 B9 55.8(4)
B12 B7 B8 B9 -36.9(3)
B3 B7 B8 B9 98.8(3)
B11 B7 B8 B9 -1.1(4)
C1 B4 B8 B7 7.0(4)
B9 B4 B8 B7 101.3(3)
B3 B4 B8 B7 -36.5(3)
B5 B4 B8 B7 63.4(4)
C1 B4 B8 B12 -56.0(4)
B9 B4 B8 B12 38.3(3)
B3 B4 B8 B12 -99.5(3)
B5 B4 B8 B12 0.4(4)
C1 B4 B8 B3 43.5(3)
B9 B4 B8 B3 137.8(3)
B5 B4 B8 B3 99.9(3)
C1 B4 B8 B9 -94.3(3)
B3 B4 B8 B9 -137.8(3)
B5 B4 B8 B9 -37.9(3)
C4 B3 B8 B7 -106.5(4)
C2 B3 B8 B7 42.5(3)
C1 B3 B8 B7 97.5(3)
B4 B3 B8 B7 139.3(3)
C4 B3 B8 B4 114.3(4)
C2 B3 B8 B4 -96.7(3)
C1 B3 B8 B4 -41.8(3)
B7 B3 B8 B4 -139.3(3)
C4 B3 B8 B12 -145.5(4)
C2 B3 B8 B12 3.5(4)
C1 B3 B8 B12 58.5(3)
B7 B3 B8 B12 -39.0(3)
B4 B3 B8 B12 100.2(3)
C4 B3 B8 B9 151.2(4)
C2 B3 B8 B9 -59.8(3)
C1 B3 B8 B9 -4.9(4)
B7 B3 B8 B9 -102.4(3)
B4 B3 B8 B9 36.9(3)
C1 B5 B9 B10 -99.2(3)
B4 B5 B9 B10 -140.3(3)
C1 B5 B9 B4 41.2(3)
B10 B5 B9 B4 140.3(3)
C1 B5 B9 B8 2.9(4)
B4 B5 B9 B8 -38.3(3)
B10 B5 B9 B8 102.0(3)
C1 B5 B9 B12 -59.5(4)
B4 B5 B9 B12 -100.7(3)
B10 B5 B9 B12 39.7(3)
C1 B4 B9 B5 -36.6(3)
B3 B4 B9 B5 -98.9(3)
B8 B4 B9 B5 -137.1(3)
C1 B4 B9 B10 1.5(4)
B3 B4 B9 B10 -60.8(4)
B8 B4 B9 B10 -99.1(4)
B5 B4 B9 B10 38.0(3)
C1 B4 B9 B8 100.6(3)
B3 B4 B9 B8 38.3(3)
B5 B4 B9 B8 137.1(3)
C1 B4 B9 B12 62.8(4)
B3 B4 B9 B12 0.5(4)
B8 B4 B9 B12 -37.8(3)
B5 B4 B9 B12 99.4(3)
B7 B8 B9 B5 -61.6(4)
B4 B8 B9 B5 38.8(3)
B12 B8 B9 B5 -98.2(3)
B3 B8 B9 B5 1.6(4)
B7 B8 B9 B10 5.3(4)
B4 B8 B9 B10 105.7(3)
B12 B8 B9 B10 -31.3(3)
B3 B8 B9 B10 68.5(4)
B7 B8 B9 B4 -100.4(3)
B12 B8 B9 B4 -137.0(3)
B3 B8 B9 B4 -37.2(3)
B7 B8 B9 B12 36.6(3)
B4 B8 B9 B12 137.0(3)
B3 B8 B9 B12 99.8(3)
B5 B9 B10 B12 133.5(3)
B4 B9 B10 B12 96.3(4)
B8 B9 B10 B12 31.9(3)
B5 B9 B10 B11 94.3(3)
B4 B9 B10 B11 57.1(4)
B8 B9 B10 B11 -7.3(4)
B12 B9 B10 B11 -39.2(3)
B4 B9 B10 B5 -37.2(3)
B8 B9 B10 B5 -101.5(3)
B12 B9 B10 B5 -133.5(3)
C1 B5 B10 B12 57.3(4)
B9 B5 B10 B12 -42.1(3)
B4 B5 B10 B12 -6.7(4)
C1 B5 B10 B9 99.4(3)
B4 B5 B10 B9 35.4(3)
C1 B5 B10 B11 -3.4(4)
B9 B5 B10 B11 -102.8(4)
B4 B5 B10 B11 -67.5(4)
B8 B7 B11 C2 93.6(3)
B12 B7 B11 C2 130.5(3)
B3 B7 B11 C2 29.3(3)
C2 B7 B11 B12 -130.5(3)
B8 B7 B11 B12 -36.9(3)
B3 B7 B11 B12 -101.2(3)
C2 B7 B11 B10 -96.9(3)
B8 B7 B11 B10 -3.3(4)
B12 B7 B11 B10 33.6(3)
B3 B7 B11 B10 -67.6(4)
B12 B10 B11 C2 -96.4(3)
B9 B10 B11 C2 -55.5(4)
B5 B10 B11 C2 4.9(4)
B9 B10 B11 B12 41.0(3)
B5 B10 B11 B12 101.3(4)
B12 B10 B11 B7 -34.4(3)
B9 B10 B11 B7 6.6(4)
B5 B10 B11 B7 66.9(4)
B9 B10 B12 B11 -135.2(3)
B5 B10 B12 B11 -95.2(3)
B9 B10 B12 B7 -97.6(4)
B11 B10 B12 B7 37.5(3)
B5 B10 B12 B7 -57.7(4)
B9 B10 B12 B8 -32.8(3)
B11 B10 B12 B8 102.3(3)
B5 B10 B12 B8 7.1(4)
B11 B10 B12 B9 135.2(3)
B5 B10 B12 B9 40.0(3)
C2 B11 B12 B10 98.9(3)
B7 B11 B12 B10 141.1(3)
C2 B11 B12 B7 -42.3(3)
B10 B11 B12 B7 -141.1(3)
C2 B11 B12 B8 -5.6(4)
B7 B11 B12 B8 36.7(3)
B10 B11 B12 B8 -104.4(4)
C2 B11 B12 B9 58.7(4)
B7 B11 B12 B9 101.0(4)
B10 B11 B12 B9 -40.2(3)
C2 B7 B12 B10 0.9(4)
B8 B7 B12 B10 101.0(4)
B3 B7 B12 B10 61.0(4)
B11 B7 B12 B10 -38.1(3)
C2 B7 B12 B11 39.0(2)
B8 B7 B12 B11 139.1(3)
B3 B7 B12 B11 99.1(3)
C2 B7 B12 B8 -100.1(3)
B3 B7 B12 B8 -40.0(3)
B11 B7 B12 B8 -139.1(3)
C2 B7 B12 B9 -63.5(3)
B8 B7 B12 B9 36.7(3)
B3 B7 B12 B9 -3.4(4)
B11 B7 B12 B9 -102.5(3)
B7 B8 B12 B10 -106.5(4)
B4 B8 B12 B10 -4.9(4)
B3 B8 B12 B10 -67.4(4)
B9 B8 B12 B10 32.7(3)
B7 B8 B12 B11 -37.9(3)
B4 B8 B12 B11 63.7(4)
B3 B8 B12 B11 1.2(4)
B9 B8 B12 B11 101.2(3)
B4 B8 B12 B7 101.6(3)
B3 B8 B12 B7 39.1(3)
B9 B8 B12 B7 139.2(3)
B7 B8 B12 B9 -139.2(3)
B4 B8 B12 B9 -37.6(3)
B3 B8 B12 B9 -100.1(3)
B5 B9 B12 B10 -42.3(3)
B4 B9 B12 B10 -106.3(4)
B8 B9 B12 B10 -144.3(3)
B5 B9 B12 B11 -0.3(4)
B10 B9 B12 B11 42.0(3)
B4 B9 B12 B11 -64.3(4)
B8 B9 B12 B11 -102.3(3)
B5 B9 B12 B7 65.7(4)
B10 B9 B12 B7 108.1(4)
B4 B9 B12 B7 1.8(4)
B8 B9 B12 B7 -36.3(3)
B5 B9 B12 B8 102.0(3)
B10 B9 B12 B8 144.3(3)
B4 B9 B12 B8 38.1(3)
C32 B13 B14 C22 103.4(4)
C23 B13 B14 C22 -32.7(2)
B18 B13 B14 C22 -128.7(3)
B17 B13 B14 C22 -92.5(3)
C32 B13 B14 B15 133.1(4)
C23 B13 B14 B15 -3.0(4)
C22 B13 B14 B15 29.7(3)
B18 B13 B14 B15 -99.0(3)
B17 B13 B14 B15 -62.9(4)
C32 B13 B14 B19 -166.5(4)
C23 B13 B14 B19 57.5(4)
C22 B13 B14 B19 90.1(3)
B18 B13 B14 B19 -38.6(3)
B17 B13 B14 B19 -2.4(4)
C32 B13 B14 B18 -127.9(4)
C23 B13 B14 B18 96.1(3)
C22 B13 B14 B18 128.7(3)
B17 B13 B14 B18 36.2(3)
B19 B14 B15 C22 -131.1(3)
B13 B14 B15 C22 -31.7(3)
B18 B14 B15 C22 -93.7(3)
C22 B14 B15 B19 131.1(3)
B13 B14 B15 B19 99.4(3)
B18 B14 B15 B19 37.4(3)
C22 B14 B15 B20 97.8(3)
B19 B14 B15 B20 -33.3(3)
B13 B14 B15 B20 66.1(4)
B18 B14 B15 B20 4.1(4)
C32 B13 B17 C23 -103.5(4)
C22 B13 B17 C23 33.5(2)
B18 B13 B17 C23 130.4(3)
B14 B13 B17 C23 93.0(3)
C32 B13 B17 B18 126.2(4)
C23 B13 B17 B18 -130.4(3)
C22 B13 B17 B18 -96.8(3)
B14 B13 B17 B18 -37.4(3)
C32 B13 B17 B22 165.8(4)
C23 B13 B17 B22 -90.7(3)
C22 B13 B17 B22 -57.2(3)
B18 B13 B17 B22 39.6(3)
B14 B13 B17 B22 2.3(4)
C32 B13 B17 B21 -131.6(4)
C23 B13 B17 B21 -28.1(3)
C22 B13 B17 B21 5.4(4)
B18 B13 B17 B21 102.2(3)
B14 B13 B17 B21 64.8(4)
C23 B17 B18 B13 -42.5(3)
B22 B17 B18 B13 -137.4(3)
B21 B17 B18 B13 -101.4(3)
C23 B17 B18 B22 94.9(3)
B21 B17 B18 B22 36.0(3)
B13 B17 B18 B22 137.4(3)
C23 B17 B18 B14 -4.6(4)
B22 B17 B18 B14 -99.5(3)
B21 B17 B18 B14 -63.5(4)
B13 B17 B18 B14 37.9(3)
C23 B17 B18 B19 57.8(4)
B22 B17 B18 B19 -37.1(3)
B21 B17 B18 B19 -1.1(4)
B13 B17 B18 B19 100.3(3)
C32 B13 B18 B17 -111.5(5)
C23 B13 B18 B17 41.2(3)
C22 B13 B18 B17 95.8(3)
B14 B13 B18 B17 138.1(3)
C32 B13 B18 B22 -149.2(4)
C23 B13 B18 B22 3.5(4)
C22 B13 B18 B22 58.0(4)
B17 B13 B18 B22 -37.7(3)
B14 B13 B18 B22 100.4(3)
C32 B13 B18 B14 110.4(5)
C23 B13 B18 B14 -96.9(3)
C22 B13 B18 B14 -42.4(3)
B17 B13 B18 B14 -138.1(3)
C32 B13 B18 B19 148.4(4)
C23 B13 B18 B19 -58.9(4)
C22 B13 B18 B19 -4.4(4)
B17 B13 B18 B19 -100.1(3)
B14 B13 B18 B19 38.0(3)
C22 B14 B18 B17 5.6(4)
B15 B14 B18 B17 62.3(4)
B19 B14 B18 B17 98.4(3)
B13 B14 B18 B17 -38.3(3)
C22 B14 B18 B13 43.9(3)
B15 B14 B18 B13 100.6(3)
B19 B14 B18 B13 136.6(3)
C22 B14 B18 B22 -57.2(3)
B15 B14 B18 B22 -0.5(4)
B19 B14 B18 B22 35.6(3)
B13 B14 B18 B22 -101.1(3)
C22 B14 B18 B19 -92.8(3)
B15 B14 B18 B19 -36.1(3)
B13 B14 B18 B19 -136.6(3)
C22 B15 B19 B20 -99.4(3)
B14 B15 B19 B20 -142.7(3)
C22 B15 B19 B22 -58.5(4)
B14 B15 B19 B22 -101.8(4)
B20 B15 B19 B22 40.9(3)
C22 B15 B19 B14 43.3(3)
B20 B15 B19 B14 142.7(3)
C22 B15 B19 B18 5.3(4)
B14 B15 B19 B18 -38.0(3)
B20 B15 B19 B18 104.7(3)
C22 B14 B19 B15 -38.6(3)
B13 B14 B19 B15 -99.9(3)
B18 B14 B19 B15 -137.9(3)
C22 B14 B19 B20 -2.0(4)
B15 B14 B19 B20 36.5(3)
B13 B14 B19 B20 -63.4(4)
B18 B14 B19 B20 -101.4(4)
C22 B14 B19 B22 63.1(4)
B15 B14 B19 B22 101.7(4)
B13 B14 B19 B22 1.8(4)
B18 B14 B19 B22 -36.2(3)
C22 B14 B19 B18 99.4(3)
B15 B14 B19 B18 137.9(3)
B13 B14 B19 B18 38.0(3)
B17 B18 B19 B15 -64.5(4)
B13 B18 B19 B15 -0.3(4)
B22 B18 B19 B15 -101.6(3)
B14 B18 B19 B15 38.3(3)
B17 B18 B19 B20 3.8(4)
B13 B18 B19 B20 68.0(4)
B22 B18 B19 B20 -33.3(3)
B14 B18 B19 B20 106.6(4)
B17 B18 B19 B22 37.1(3)
B13 B18 B19 B22 101.3(3)
B14 B18 B19 B22 139.8(3)
B17 B18 B19 B14 -102.7(3)
B13 B18 B19 B14 -38.5(3)
B22 B18 B19 B14 -139.8(3)
B15 B19 B20 B22 134.6(3)
B14 B19 B20 B22 99.1(4)
B18 B19 B20 B22 33.2(3)
B22 B19 B20 B15 -134.6(3)
B14 B19 B20 B15 -35.5(3)
B18 B19 B20 B15 -101.4(3)
B15 B19 B20 B21 96.6(3)
B22 B19 B20 B21 -37.9(3)
B14 B19 B20 B21 61.1(4)
B18 B19 B20 B21 -4.8(4)
C22 B15 B20 B19 99.1(4)
B14 B15 B20 B19 34.6(3)
C22 B15 B20 B22 58.5(4)
B19 B15 B20 B22 -40.6(3)
B14 B15 B20 B22 -6.0(4)
C22 B15 B20 B21 -0.7(4)
B19 B15 B20 B21 -99.8(3)
B14 B15 B20 B21 -65.2(4)
B18 B17 B21 C23 94.1(3)
B22 B17 B21 C23 131.6(3)
B13 B17 B21 C23 29.2(3)
C23 B17 B21 B22 -131.6(3)
B18 B17 B21 B22 -37.5(3)
B13 B17 B21 B22 -102.4(3)
C23 B17 B21 B20 -95.9(3)
B18 B17 B21 B20 -1.8(4)
B22 B17 B21 B20 35.7(3)
B13 B17 B21 B20 -66.7(4)
B19 B20 B21 C23 -58.1(4)
B22 B20 B21 C23 -98.2(3)
B15 B20 B21 C23 1.9(4)
B19 B20 B21 B22 40.1(3)
B15 B20 B21 B22 100.1(3)
B19 B20 B21 B17 4.0(4)
B22 B20 B21 B17 -36.1(3)
B15 B20 B21 B17 64.0(4)
C23 B21 B22 B17 -41.7(3)
B20 B21 B22 B17 -139.4(3)
C23 B21 B22 B20 97.7(3)
B17 B21 B22 B20 139.4(3)
C23 B21 B22 B19 58.5(4)
B17 B21 B22 B19 100.2(4)
B20 B21 B22 B19 -39.1(3)
C23 B21 B22 B18 -5.9(4)
B17 B21 B22 B18 35.8(3)
B20 B21 B22 B18 -103.6(3)
C23 B17 B22 B21 39.4(3)
B18 B17 B22 B21 139.5(3)
B13 B17 B22 B21 100.5(3)
C23 B17 B22 B20 -0.2(4)
B18 B17 B22 B20 100.0(3)
B21 B17 B22 B20 -39.6(3)
B13 B17 B22 B20 61.0(4)
C23 B17 B22 B19 -62.3(4)
B18 B17 B22 B19 37.9(3)
B21 B17 B22 B19 -101.7(3)
B13 B17 B22 B19 -1.2(4)
C23 B17 B22 B18 -100.2(3)
B21 B17 B22 B18 -139.5(3)
B13 B17 B22 B18 -39.0(3)
B19 B20 B22 B21 -135.1(3)
B15 B20 B22 B21 -96.2(3)
B19 B20 B22 B17 -96.5(4)
B15 B20 B22 B17 -57.6(4)
B21 B20 B22 B17 38.6(3)
B15 B20 B22 B19 38.8(3)
B21 B20 B22 B19 135.1(3)
B19 B20 B22 B18 -33.2(3)
B15 B20 B22 B18 5.6(4)
B21 B20 B22 B18 101.9(3)
B15 B19 B22 B21 -0.7(5)
B20 B19 B22 B21 41.9(3)
B14 B19 B22 B21 -65.6(4)
B18 B19 B22 B21 -102.0(3)
B15 B19 B22 B17 64.5(4)
B20 B19 B22 B17 107.0(3)
B14 B19 B22 B17 -0.4(4)
B18 B19 B22 B17 -36.8(3)
B15 B19 B22 B20 -42.5(3)
B14 B19 B22 B20 -107.4(4)
B18 B19 B22 B20 -143.9(3)
B15 B19 B22 B18 101.3(4)
B20 B19 B22 B18 143.9(3)
B14 B19 B22 B18 36.4(3)
B17 B18 B22 B21 -37.2(3)
B13 B18 B22 B21 1.4(4)
B14 B18 B22 B21 65.1(4)
B19 B18 B22 B21 100.6(4)
B13 B18 B22 B17 38.6(3)
B14 B18 B22 B17 102.3(3)
B19 B18 B22 B17 137.8(3)
B17 B18 B22 B20 -105.6(3)
B13 B18 B22 B20 -67.0(4)
B14 B18 B22 B20 -3.3(4)
B19 B18 B22 B20 32.2(3)
B17 B18 B22 B19 -137.8(3)
B13 B18 B22 B19 -99.2(3)
B14 B18 B22 B19 -35.5(3)
B9 B5 C1 C2 61.9(4)
B4 B5 C1 C2 102.5(3)
B10 B5 C1 C2 0.7(4)
B9 B5 C1 B4 -40.5(3)
B10 B5 C1 B4 -101.8(3)
B9 B5 C1 B3 -6.7(4)
B4 B5 C1 B3 33.8(3)
B10 B5 C1 B3 -67.9(4)
B9 B5 C1 S1 -154.8(3)
B4 B5 C1 S1 -114.3(3)
B10 B5 C1 S1 143.9(3)
B9 B4 C1 C2 -67.4(3)
B3 B4 C1 C2 38.7(3)
B8 B4 C1 C2 -4.7(4)
B5 B4 C1 C2 -106.6(3)
B9 B4 C1 B5 39.2(3)
B3 B4 C1 B5 145.4(3)
B8 B4 C1 B5 101.9(3)
B9 B4 C1 B3 -106.2(3)
B8 B4 C1 B3 -43.5(3)
B5 B4 C1 B3 -145.4(3)
B9 B4 C1 S1 153.1(3)
B3 B4 C1 S1 -100.7(3)
B8 B4 C1 S1 -144.2(3)
B5 B4 C1 S1 113.9(3)
C4 B3 C1 C2 105.5(4)
B7 B3 C1 C2 -34.9(2)
B4 B3 C1 C2 -138.1(3)
B8 B3 C1 C2 -95.5(3)
C4 B3 C1 B5 -151.4(3)
C2 B3 C1 B5 103.0(3)
B7 B3 C1 B5 68.1(4)
B4 B3 C1 B5 -35.1(3)
B8 B3 C1 B5 7.5(4)
C4 B3 C1 B4 -116.3(4)
C2 B3 C1 B4 138.1(3)
B7 B3 C1 B4 103.2(3)
B8 B3 C1 B4 42.6(3)
C4 B3 C1 S1 -0.5(4)
C2 B3 C1 S1 -106.0(3)
B7 B3 C1 S1 -140.9(2)
B4 B3 C1 S1 115.9(3)
B8 B3 C1 S1 158.5(2)
B5 C1 C2 B11 2.9(4)
B4 C1 C2 B11 73.3(4)
B3 C1 C2 B11 111.8(3)
S1 C1 C2 B11 -143.5(3)
B5 C1 C2 B7 -69.7(4)
B4 C1 C2 B7 0.6(4)
B3 C1 C2 B7 39.1(3)
S1 C1 C2 B7 143.8(2)
B5 C1 C2 B3 -108.9(3)
B4 C1 C2 B3 -38.5(3)
S1 C1 C2 B3 104.7(3)
B5 C1 C2 S2 150.2(3)
B4 C1 C2 S2 -139.4(3)
B3 C1 C2 S2 -100.9(3)
S1 C1 C2 S2 3.8(4)
B12 B11 C2 C1 -64.3(4)
B7 B11 C2 C1 -106.5(3)
B10 B11 C2 C1 -5.0(4)
B12 B11 C2 B7 42.2(3)
B10 B11 C2 B7 101.5(3)
B12 B11 C2 B3 8.8(4)
B7 B11 C2 B3 -33.4(3)
B10 B11 C2 B3 68.1(4)
B12 B11 C2 S2 149.3(3)
B7 B11 C2 S2 107.1(3)
B10 B11 C2 S2 -151.4(3)
B8 B7 C2 C1 3.8(4)
B12 B7 C2 C1 65.8(3)
B3 B7 C2 C1 -40.2(3)
B11 B7 C2 C1 106.7(3)
B8 B7 C2 B11 -102.9(3)
B12 B7 C2 B11 -40.9(3)
B3 B7 C2 B11 -146.9(3)
B8 B7 C2 B3 44.0(3)
B12 B7 C2 B3 106.0(3)
B11 B7 C2 B3 146.9(3)
B8 B7 C2 S2 144.3(2)
B12 B7 C2 S2 -153.7(2)
B3 B7 C2 S2 100.3(3)
B11 B7 C2 S2 -112.8(3)
C4 B3 C2 C1 -109.9(3)
B7 B3 C2 C1 139.2(3)
B4 B3 C2 C1 35.4(2)
B8 B3 C2 C1 96.6(3)
C4 B3 C2 B11 145.5(3)
C1 B3 C2 B11 -104.6(3)
B7 B3 C2 B11 34.6(3)
B4 B3 C2 B11 -69.2(4)
B8 B3 C2 B11 -8.0(4)
C4 B3 C2 B7 110.9(4)
C1 B3 C2 B7 -139.2(3)
B4 B3 C2 B7 -103.8(3)
B8 B3 C2 B7 -42.6(3)
C4 B3 C2 S2 1.5(4)
C1 B3 C2 S2 111.3(2)
B7 B3 C2 S2 -109.4(3)
B4 B3 C2 S2 146.7(2)
B8 B3 C2 S2 -152.1(2)
C2 B3 C4 C5 31.9(5)
C1 B3 C4 C5 -31.7(5)
B7 B3 C4 C5 101.6(4)
B4 B3 C4 C5 -103.9(4)
B8 B3 C4 C5 176.3(3)
C2 B3 C4 C13 -143.3(3)
C1 B3 C4 C13 153.2(3)
B7 B3 C4 C13 -73.6(4)
B4 B3 C4 C13 80.9(4)
B8 B3 C4 C13 1.1(5)
C13 C4 C5 C15 -4.2(4)
B3 C4 C5 C15 -179.1(3)
C13 C4 C5 Co1 178.7(2)
B3 C4 C5 Co1 3.9(5)
S1 C6 C7 O1 150.5(3)
S1 C6 C7 O2 -32.0(4)
S2 C3 C10 O3 110.7(4)
S2 C3 C10 O4 -69.8(4)
C5 C4 C13 O5 -67.2(6)
B3 C4 C13 O5 108.1(5)
C5 C4 C13 O6 113.6(4)
B3 C4 C13 O6 -71.1(4)
C4 C5 C15 O7 -74.5(5)
Co1 C5 C15 O7 102.8(5)
C4 C5 C15 O8 105.4(4)
Co1 C5 C15 O8 -77.4(4)
C21 C17 C18 C19 1.3(4)
Co1 C17 C18 C19 -61.1(3)
C21 C17 C18 Co1 62.3(2)
C17 C18 C19 C20 -0.4(4)
Co1 C18 C19 C20 -61.0(3)
C17 C18 C19 Co1 60.6(2)
C18 C19 C20 C21 -0.6(4)
Co1 C19 C20 C21 -60.7(3)
C18 C19 C20 Co1 60.1(3)
C19 C20 C21 C17 1.4(4)
Co1 C20 C21 C17 -58.9(2)
C19 C20 C21 Co1 60.3(3)
C18 C17 C21 C20 -1.7(4)
Co1 C17 C21 C20 59.9(3)
C18 C17 C21 Co1 -61.6(3)
B19 B15 C22 C23 60.0(4)
B14 B15 C22 C23 103.6(3)
B20 B15 C22 C23 -0.9(4)
B19 B15 C22 B14 -43.5(3)
B20 B15 C22 B14 -104.5(3)
B19 B15 C22 B13 -8.9(4)
B14 B15 C22 B13 34.6(3)
B20 B15 C22 B13 -69.9(4)
B19 B15 C22 S3 -158.4(3)
B14 B15 C22 S3 -114.8(3)
B20 B15 C22 S3 140.7(3)
B15 B14 C22 C23 -106.0(3)
B19 B14 C22 C23 -66.0(3)
B13 B14 C22 C23 38.7(3)
B18 B14 C22 C23 -4.5(4)
B19 B14 C22 B15 40.0(3)
B13 B14 C22 B15 144.7(3)
B18 B14 C22 B15 101.4(3)
B15 B14 C22 B13 -144.7(3)
B19 B14 C22 B13 -104.7(3)
B18 B14 C22 B13 -43.2(3)
B15 B14 C22 S3 111.1(3)
B19 B14 C22 S3 151.1(3)
B13 B14 C22 S3 -104.2(3)
B18 B14 C22 S3 -147.5(3)
C32 B13 C22 C23 106.2(3)
B18 B13 C22 C23 -94.9(3)
B17 B13 C22 C23 -35.8(2)
B14 B13 C22 C23 -138.8(3)
C32 B13 C22 B15 -150.4(3)
C23 B13 C22 B15 103.4(3)
B18 B13 C22 B15 8.5(4)
B17 B13 C22 B15 67.7(4)
B14 B13 C22 B15 -35.4(3)
C32 B13 C22 B14 -115.1(4)
C23 B13 C22 B14 138.8(3)
B18 B13 C22 B14 43.9(3)
B17 B13 C22 B14 103.0(3)
C32 B13 C22 S3 0.5(4)
C23 B13 C22 S3 -105.7(3)
B18 B13 C22 S3 159.4(2)
B17 B13 C22 S3 -141.4(2)
B14 B13 C22 S3 115.5(3)
B15 C22 C23 B21 2.4(4)
B14 C22 C23 B21 72.2(4)
B13 C22 C23 B21 110.9(3)
S3 C22 C23 B21 -141.6(3)
B15 C22 C23 B17 -67.9(4)
B14 C22 C23 B17 1.9(4)
B13 C22 C23 B17 40.6(3)
S3 C22 C23 B17 148.1(3)
B15 C22 C23 B13 -108.5(3)
B14 C22 C23 B13 -38.7(3)
S3 C22 C23 B13 107.6(3)
B15 C22 C23 S4 151.9(3)
B14 C22 C23 S4 -138.3(3)
B13 C22 C23 S4 -99.6(3)
S3 C22 C23 S4 7.9(3)
B22 B21 C23 C22 -63.4(4)
B17 B21 C23 C22 -105.0(3)
B20 B21 C23 C22 -2.6(4)
B22 B21 C23 B17 41.6(3)
B20 B21 C23 B17 102.4(3)
B22 B21 C23 B13 9.2(4)
B17 B21 C23 B13 -32.5(3)
B20 B21 C23 B13 69.9(4)
B22 B21 C23 S4 147.9(3)
B17 B21 C23 S4 106.3(3)
B20 B21 C23 S4 -151.3(3)
B18 B17 C23 C22 1.8(4)
B22 B17 C23 C22 65.6(4)
B21 B17 C23 C22 106.2(3)
B13 B17 C23 C22 -41.5(3)
B18 B17 C23 B21 -104.3(3)
B22 B17 C23 B21 -40.5(3)
B13 B17 C23 B21 -147.6(3)
B18 B17 C23 B13 43.3(3)
B22 B17 C23 B13 107.1(3)
B21 B17 C23 B13 147.6(3)
B18 B17 C23 S4 142.8(3)
B22 B17 C23 S4 -153.4(2)
B21 B17 C23 S4 -112.8(3)
B13 B17 C23 S4 99.5(3)
C32 B13 C23 C22 -104.8(4)
B18 B13 C23 C22 96.5(3)
B17 B13 C23 C22 137.5(3)
B14 B13 C23 C22 34.6(3)
C32 B13 C23 B21 150.6(3)
C22 B13 C23 B21 -104.6(3)
B18 B13 C23 B21 -8.1(4)
B17 B13 C23 B21 32.9(3)
B14 B13 C23 B21 -69.9(4)
C32 B13 C23 B17 117.7(4)
C22 B13 C23 B17 -137.5(3)
B18 B13 C23 B17 -41.1(3)
B14 B13 C23 B17 -102.9(3)
C32 B13 C23 S4 7.8(4)
C22 B13 C23 S4 112.5(3)
B18 B13 C23 S4 -151.0(2)
B17 B13 C23 S4 -109.9(3)
B14 B13 C23 S4 147.2(2)
S3 C24 C25 O9 28.9(5)
S3 C24 C25 O10 -153.1(2)
S4 C28 C29 O11 20.7(5)
S4 C28 C29 O12 -160.6(2)
C23 B13 C32 C35 29.6(6)
C22 B13 C32 C35 -31.6(6)
B18 B13 C32 C35 178.8(4)
B17 B13 C32 C35 99.4(5)
B14 B13 C32 C35 -99.8(5)
C23 B13 C32 C33 -151.5(3)
C22 B13 C32 C33 147.3(3)
B18 B13 C32 C33 -2.3(6)
B17 B13 C32 C33 -81.8(5)
B14 B13 C32 C33 79.1(5)
C35 C32 C33 O13 -46.4(6)
B13 C32 C33 O13 134.7(4)
C35 C32 C33 O14 136.2(4)
B13 C32 C33 O14 -42.7(5)
C33 C32 C35 C36 -3.0(5)
B13 C32 C35 C36 175.8(3)
C33 C32 C35 Co2 -179.3(3)
B13 C32 C35 Co2 -0.5(6)
C32 C35 C36 O15 110.1(5)
Co2 C35 C36 O15 -73.2(5)
C32 C35 C36 O16 -72.9(5)
Co2 C35 C36 O16 103.8(3)
C42 C38 C39 C40 -1.9(5)
Co2 C38 C39 C40 -61.9(3)
C42 C38 C39 Co2 60.0(3)
C38 C39 C40 C41 0.8(4)
Co2 C39 C40 C41 -61.9(3)
C38 C39 C40 Co2 62.7(3)
C39 C40 C41 C42 0.5(4)
Co2 C40 C41 C42 -60.5(3)
C39 C40 C41 Co2 61.1(3)
C40 C41 C42 C38 -1.6(4)
Co2 C41 C42 C38 -60.2(2)
C40 C41 C42 Co2 58.6(3)
C39 C38 C42 C41 2.1(4)
Co2 C38 C42 C41 60.5(3)
C39 C38 C42 Co2 -58.4(3)
C4 C5 Co1 C17 -158.3(3)
C15 C5 Co1 C17 24.9(3)
C4 C5 Co1 C18 162.6(3)
C15 C5 Co1 C18 -14.2(3)
C4 C5 Co1 C19 132.9(3)
C15 C5 Co1 C19 -43.9(3)
C4 C5 Co1 C20 149.6(3)
C15 C5 Co1 C20 -27.2(5)
C4 C5 Co1 C21 -141.4(3)
C15 C5 Co1 C21 41.7(4)
C4 C5 Co1 S1 38.5(3)
C15 C5 Co1 S1 -138.4(3)
C4 C5 Co1 S2 -50.5(3)
C15 C5 Co1 S2 132.6(3)
C21 C17 Co1 C5 162.2(2)
C18 C17 Co1 C5 -79.9(2)
C21 C17 Co1 C18 -117.8(3)
C21 C17 Co1 C19 -79.0(2)
C18 C17 Co1 C19 38.8(2)
C21 C17 Co1 C20 -37.0(2)
C18 C17 Co1 C20 80.8(2)
C18 C17 Co1 C21 117.8(3)
C21 C17 Co1 S1 -65.5(4)
C18 C17 Co1 S1 52.4(4)
C21 C17 Co1 S2 73.0(2)
C18 C17 Co1 S2 -169.2(2)
C17 C18 Co1 C5 104.9(2)
C19 C18 Co1 C5 -138.3(2)
C19 C18 Co1 C17 116.7(3)
C17 C18 Co1 C19 -116.7(3)
C17 C18 Co1 C20 -80.5(2)
C19 C18 Co1 C20 36.3(2)
C17 C18 Co1 C21 -37.8(2)
C19 C18 Co1 C21 78.9(3)
C17 C18 Co1 S1 -158.26(19)
C19 C18 Co1 S1 -41.5(3)
C17 C18 Co1 S2 19.1(4)
C19 C18 Co1 S2 135.8(2)
C20 C19 Co1 C5 169.8(2)
C18 C19 Co1 C5 50.6(3)
C20 C19 Co1 C17 80.6(2)
C18 C19 Co1 C17 -38.7(2)
C20 C19 Co1 C18 119.2(3)
C18 C19 Co1 C20 -119.2(3)
C20 C19 Co1 C21 37.1(2)
C18 C19 Co1 C21 -82.1(3)
C20 C19 Co1 S1 -94.2(2)
C18 C19 Co1 S1 146.5(2)
C20 C19 Co1 S2 -2.6(4)
C18 C19 Co1 S2 -121.8(3)
C19 C20 Co1 C5 -23.5(5)
C21 C20 Co1 C5 95.7(4)
C19 C20 Co1 C17 -81.6(2)
C21 C20 Co1 C17 37.6(2)
C19 C20 Co1 C18 -37.8(2)
C21 C20 Co1 C18 81.4(2)
C21 C20 Co1 C19 119.2(3)
C19 C20 Co1 C21 -119.2(3)
C19 C20 Co1 S1 87.7(2)
C21 C20 Co1 S1 -153.1(2)
C19 C20 Co1 S2 178.72(19)
C21 C20 Co1 S2 -62.1(2)
C20 C21 Co1 C5 -145.4(2)
C17 C21 Co1 C5 -26.6(3)
C20 C21 Co1 C17 -118.8(3)
C20 C21 Co1 C18 -80.6(2)
C17 C21 Co1 C18 38.2(2)
C20 C21 Co1 C19 -36.6(2)
C17 C21 Co1 C19 82.2(2)
C17 C21 Co1 C20 118.8(3)
C20 C21 Co1 S1 34.7(3)
C17 C21 Co1 S1 153.51(18)
C20 C21 Co1 S2 126.7(2)
C17 C21 Co1 S2 -114.5(2)
C32 C35 Co2 C39 -159.1(4)
C36 C35 Co2 C39 24.6(3)
C32 C35 Co2 C40 161.1(4)
C36 C35 Co2 C40 -15.2(3)
C32 C35 Co2 C38 -134.9(3)
C36 C35 Co2 C38 48.7(4)
C32 C35 Co2 C41 136.3(3)
C36 C35 Co2 C41 -40.0(4)
C36 C35 Co2 C42 4.3(7)
C32 C35 Co2 S4 -46.2(4)
C36 C35 Co2 S4 137.5(3)
C32 C35 Co2 S3 45.5(4)
C36 C35 Co2 S3 -130.9(3)
C40 C39 Co2 C35 -93.3(3)
C38 C39 Co2 C35 150.5(2)
C38 C39 Co2 C40 -116.2(4)
C40 C39 Co2 C38 116.2(4)
C40 C39 Co2 C41 38.1(2)
C38 C39 Co2 C41 -78.1(3)
C40 C39 Co2 C42 80.5(3)
C38 C39 Co2 C42 -35.8(2)
C40 C39 Co2 S4 178.3(2)
C38 C39 Co2 S4 62.1(3)
C40 C39 Co2 S3 15.1(4)
C38 C39 Co2 S3 -101.1(3)
C39 C40 Co2 C35 92.1(3)
C41 C40 Co2 C35 -150.1(2)
C41 C40 Co2 C39 117.8(3)
C39 C40 Co2 C38 -38.8(3)
C41 C40 Co2 C38 79.0(3)
C39 C40 Co2 C41 -117.8(3)
C39 C40 Co2 C42 -81.9(3)
C41 C40 Co2 C42 35.9(2)
C39 C40 Co2 S4 -3.4(4)
C41 C40 Co2 S4 114.4(3)
C39 C40 Co2 S3 -172.8(2)
C41 C40 Co2 S3 -55.0(2)
C39 C38 Co2 C35 -39.8(3)
C42 C38 Co2 C35 -161.4(2)
C42 C38 Co2 C39 -121.6(3)
C39 C38 Co2 C40 38.9(2)
C42 C38 Co2 C40 -82.7(3)
C39 C38 Co2 C41 82.9(3)
C42 C38 Co2 C41 -38.7(2)
C39 C38 Co2 C42 121.6(3)
C39 C38 Co2 S4 -125.6(2)
C42 C38 Co2 S4 112.7(2)
C39 C38 Co2 S3 139.6(2)
C42 C38 Co2 S3 18.0(3)
C42 C41 Co2 C35 161.2(2)
C40 C41 Co2 C35 40.6(3)
C42 C41 Co2 C39 82.7(3)
C40 C41 Co2 C39 -38.0(2)
C42 C41 Co2 C40 120.6(3)
C42 C41 Co2 C38 39.2(2)
C40 C41 Co2 C38 -81.4(2)
C40 C41 Co2 C42 -120.6(3)
C42 C41 Co2 S4 -14.5(3)
C40 C41 Co2 S4 -135.1(2)
C42 C41 Co2 S3 -107.2(2)
C40 C41 Co2 S3 132.2(2)
C41 C42 Co2 C35 -57.9(6)
C38 C42 Co2 C35 57.8(6)
C41 C42 Co2 C39 -79.9(3)
C38 C42 Co2 C39 35.9(2)
C41 C42 Co2 C40 -36.8(2)
C38 C42 Co2 C40 78.9(3)
C41 C42 Co2 C38 -115.7(3)
C38 C42 Co2 C41 115.7(3)
C41 C42 Co2 S4 171.1(2)
C38 C42 Co2 S4 -73.2(2)
C41 C42 Co2 S3 76.3(2)
C38 C42 Co2 S3 -168.0(2)
O1 C7 O2 C8 -3.1(5)
C6 C7 O2 C8 179.4(3)
C9 C8 O2 C7 171.8(3)
O3 C10 O4 C11 1.1(5)
C3 C10 O4 C11 -178.4(3)
C12 C11 O4 C10 150.0(3)
O5 C13 O6 C14 -3.0(6)
C4 C13 O6 C14 176.2(3)
O7 C15 O8 C16 5.3(5)
C5 C15 O8 C16 -174.5(3)
O9 C25 O10 C26 2.4(5)
C24 C25 O10 C26 -175.6(3)
C27 C26 O10 C25 -175.2(3)
O11 C29 O12 C30 0.6(5)
C28 C29 O12 C30 -178.2(3)
C31 C30 O12 C29 -78.1(4)
O13 C33 O14 C34 2.0(6)
C32 C33 O14 C34 179.5(3)
O15 C36 O16 C37 -6.5(6)
C35 C36 O16 C37 176.2(3)
C2 C1 S1 C6 -137.1(3)
B5 C1 S1 C6 80.1(3)
B4 C1 S1 C6 0.9(3)
B3 C1 S1 C6 -68.9(3)
C2 C1 S1 Co1 -24.2(3)
B5 C1 S1 Co1 -167.0(3)
B4 C1 S1 Co1 113.8(3)
B3 C1 S1 Co1 44.0(2)
C7 C6 S1 C1 -78.0(3)
C7 C6 S1 Co1 171.0(3)
C5 Co1 S1 C1 -57.03(15)
C17 Co1 S1 C1 169.6(3)
C18 Co1 S1 C1 -152.79(18)
C19 Co1 S1 C1 -177.98(17)
C20 Co1 S1 C1 143.84(16)
C21 Co1 S1 C1 122.89(18)
S2 Co1 S1 C1 28.66(13)
C5 Co1 S1 C6 52.16(18)
C17 Co1 S1 C6 -81.2(3)
C18 Co1 S1 C6 -43.6(2)
C19 Co1 S1 C6 -68.79(19)
C20 Co1 S1 C6 -106.97(18)
C21 Co1 S1 C6 -127.9(2)
S2 Co1 S1 C6 137.85(15)
C10 C3 S2 C2 71.8(3)
C10 C3 S2 Co1 -38.7(3)
C1 C2 S2 C3 -98.7(3)
B11 C2 S2 C3 46.6(3)
B7 C2 S2 C3 122.1(2)
B3 C2 S2 C3 -169.8(2)
C1 C2 S2 Co1 18.3(3)
B11 C2 S2 Co1 163.6(3)
B7 C2 S2 Co1 -120.9(2)
B3 C2 S2 Co1 -52.8(2)
C5 Co1 S2 C3 178.03(16)
C17 Co1 S2 C3 -81.42(17)
C18 Co1 S2 C3 -94.1(2)
C19 Co1 S2 C3 -8.5(3)
C20 Co1 S2 C3 -10.30(17)
C21 Co1 S2 C3 -43.98(16)
S1 Co1 S2 C3 83.65(13)
C5 Co1 S2 C2 68.32(16)
C17 Co1 S2 C2 168.87(16)
C18 Co1 S2 C2 156.2(2)
C19 Co1 S2 C2 -118.2(3)
C20 Co1 S2 C2 -120.01(16)
C21 Co1 S2 C2 -153.69(16)
S1 Co1 S2 C2 -26.06(12)
C23 C22 S3 C24 -137.5(3)
B15 C22 S3 C24 81.6(3)
B14 C22 S3 C24 4.3(3)
B13 C22 S3 C24 -67.9(3)
C23 C22 S3 Co2 -23.7(3)
B15 C22 S3 Co2 -164.6(3)
B14 C22 S3 Co2 118.1(3)
B13 C22 S3 Co2 45.9(3)
C25 C24 S3 C22 -168.2(3)
C25 C24 S3 Co2 82.6(3)
C35 Co2 S3 C22 -60.26(16)
C39 Co2 S3 C22 -169.9(3)
C40 Co2 S3 C22 -159.42(17)
C38 Co2 S3 C22 120.2(2)
C41 Co2 S3 C22 169.05(16)
C42 Co2 S3 C22 131.66(16)
S4 Co2 S3 C22 25.43(12)
C35 Co2 S3 C24 47.06(17)
C39 Co2 S3 C24 -62.6(3)
C40 Co2 S3 C24 -52.10(19)
C38 Co2 S3 C24 -132.5(2)
C41 Co2 S3 C24 -83.62(17)
C42 Co2 S3 C24 -121.02(17)
S4 Co2 S3 C24 132.76(13)
C22 C23 S4 C28 -106.5(3)
B21 C23 S4 C28 40.8(3)
B17 C23 S4 C28 114.5(3)
B13 C23 S4 C28 -177.4(2)
C22 C23 S4 Co2 12.3(3)
B21 C23 S4 Co2 159.6(3)
B17 C23 S4 Co2 -126.7(2)
B13 C23 S4 Co2 -58.6(2)
C29 C28 S4 C23 47.1(3)
C29 C28 S4 Co2 -63.6(3)
C35 Co2 S4 C23 69.63(16)
C39 Co2 S4 C23 165.71(17)
C40 Co2 S4 C23 168.1(3)
C38 Co2 S4 C23 -160.22(17)
C41 Co2 S4 C23 -113.6(2)
C42 Co2 S4 C23 -122.96(16)
S3 Co2 S4 C23 -21.53(12)
C35 Co2 S4 C28 178.51(16)
C39 Co2 S4 C28 -85.40(18)
C40 Co2 S4 C28 -83.1(3)
C38 Co2 S4 C28 -51.34(18)
C41 Co2 S4 C28 -4.7(2)
C42 Co2 S4 C28 -14.08(17)
S3 Co2 S4 C28 87.35(13)
